data_4307193
loop_
_publ_author_name
'Bassem S. Bassil'
'Michael H. Dickman'
'Bernd von der Kammer'
'Ulrich Kortz'

_publ_contact_author_address
; 
International University Bremen
School of Engineering and Science
P.O. Box 750 561
28725 Bremen
Germany
;
_publ_contact_author_email
;
u.kortz@iu-bremen.de
;
_publ_contact_author_fax
;
+49-421-200 3229
;
_publ_contact_author_name
;
Ulrich KORTZ
;
_publ_contact_author_phone
;
+49-421-200 3235
;
_publ_section_title
;
The Monolanthanide-Containing Silicotungstates [Ln(\b2-SiW11O39)2]13- (Ln =
La, Ce, Sm, Eu, Gd, Tb, Yb, Lu): A Synthetic and Structural Investigation
;
_journal_name_full 'Inorganic Chemistry'
_journal_page_first 2452
_journal_page_last 2458
_journal_paper_doi 10.1021/ic061737d
_journal_volume 46
_journal_year 2007
_chemical_formula_sum 'Ce H25 K8.5 O90.5 Si2 W22'
_chemical_formula_weight 6046.55
_chemical_name_systematic
;
 ?
;
_space_group_IT_number 14
_symmetry_cell_setting monoclinic
_symmetry_space_group_name_Hall '-P 2ybc'
_symmetry_space_group_name_H-M 'P 1 21/c 1'
_atom_sites_solution_primary direct
_atom_sites_solution_secondary difmap
_audit_creation_method SHELXL-97
_cell_angle_alpha 90.00
_cell_angle_beta 97.120(3)
_cell_angle_gamma 90.00
_cell_formula_units_Z 4
_cell_length_a 18.6232(13)
_cell_length_b 19.9618(12)
_cell_length_c 27.4783(13)
_cell_measurement_reflns_used 6368
_cell_measurement_temperature 173(2)
_cell_measurement_theta_max 24.75
_cell_measurement_theta_min 3.22
_cell_volume 10136.4(11)
_computing_cell_refinement 'Bruker SMART'
_computing_data_collection 'Bruker SMART'
_computing_data_reduction 'Bruker SAINT'
_computing_molecular_graphics 'Bruker SHELXTL'
_computing_publication_material 'Bruker SHELXTL'
_computing_structure_refinement 'SHELXL-97 (Sheldrick, 1997)'
_computing_structure_solution 'SHELXS-97 (Sheldrick, 1990)'
_diffrn_ambient_temperature 173(2)
_diffrn_measured_fraction_theta_full 0.996
_diffrn_measured_fraction_theta_max 0.996
_diffrn_measurement_device_type 'CCD area detector'
_diffrn_measurement_method 'phi and omega scans'
_diffrn_radiation_monochromator graphite
_diffrn_radiation_source 'sealed tube'
_diffrn_radiation_type MoK\a
_diffrn_radiation_wavelength 0.71073
_diffrn_reflns_av_R_equivalents 0.1599
_diffrn_reflns_av_sigmaI/netI 0.0975
_diffrn_reflns_limit_h_max 22
_diffrn_reflns_limit_h_min -22
_diffrn_reflns_limit_k_max 23
_diffrn_reflns_limit_k_min -23
_diffrn_reflns_limit_l_max 29
_diffrn_reflns_limit_l_min -32
_diffrn_reflns_number 223602
_diffrn_reflns_theta_full 25.16
_diffrn_reflns_theta_max 25.16
_diffrn_reflns_theta_min 1.81
_exptl_absorpt_coefficient_mu 25.761
_exptl_absorpt_correction_T_max 0.4256
_exptl_absorpt_correction_T_min 0.1479
_exptl_absorpt_correction_type multi-scan
_exptl_absorpt_process_details SADABS
_exptl_crystal_colour orange
_exptl_crystal_density_diffrn 3.962
_exptl_crystal_density_meas 0
_exptl_crystal_density_method 'not measured'
_exptl_crystal_description triangular
_exptl_crystal_F_000 10498
_exptl_crystal_size_max 0.21
_exptl_crystal_size_mid 0.06
_exptl_crystal_size_min 0.04
_refine_diff_density_max 5.471
_refine_diff_density_min -4.632
_refine_diff_density_rms 0.571
_refine_ls_extinction_method none
_refine_ls_goodness_of_fit_ref 1.041
_refine_ls_matrix_type full
_refine_ls_number_parameters 683
_refine_ls_number_reflns 18105
_refine_ls_number_restraints 0
_refine_ls_restrained_S_all 1.041
_refine_ls_R_factor_all 0.1330
_refine_ls_R_factor_gt 0.0683
_refine_ls_shift/su_max 0.000
_refine_ls_shift/su_mean 0.000
_refine_ls_structure_factor_coef Fsqd
_refine_ls_weighting_details 'calc w=1/[\s^2^(Fo^2^)+(0.1100P)^2^+400.0000P] where P=(Fo^2^+2Fc^2^)/3'
_refine_ls_weighting_scheme calc
_refine_ls_wR_factor_gt 0.1825
_refine_ls_wR_factor_ref 0.2224
_reflns_number_gt 10383
_reflns_number_total 18105
_reflns_threshold_expression >2sigma(I)
_cod_data_source_file ic061737dsi20061219_051007_3.cif
_cod_data_source_block wce
_cod_depositor_comments
;
The following automatic conversions were performed:
'_symmetry_cell_setting' value 'Monoclinic' changed to 'monoclinic'
according to '/home/saulius/struct/CIF-dictionaries/cif_core.dic'
dictionary named 'cif_core.dic' version 2.4.1 from 2010-06-29.

Automatic conversion script
Id: cif_fix_enum 1527 2010-12-29 10:47:43Z saulius 
;
_cod_original_cell_volume 10136.4(10)
_cod_original_formula_sum 'H25 Ce K8.50 O90.50 Si2 W22'
_cod_database_code 4307193

loop_
_symmetry_equiv_pos_as_xyz
'x, y, z'
'-x, y+1/2, -z+1/2'
'-x, -y, -z'
'x, -y-1/2, z-1/2'

loop_
_atom_site_label
_atom_site_type_symbol
_atom_site_fract_x
_atom_site_fract_y
_atom_site_fract_z
_atom_site_U_iso_or_equiv
_atom_site_adp_type
_atom_site_occupancy
_atom_site_symmetry_multiplicity
_atom_site_calc_flag
_atom_site_refinement_flags
_atom_site_disorder_assembly
_atom_site_disorder_group
W1 W -0.51500(8) -0.41586(7) -0.42697(6) 0.0455(4) Uani 1 1 d . . .
W2 W -0.55633(7) -0.25672(7) -0.46806(5) 0.0355(3) Uani 1 1 d . . .
W3 W -0.40862(7) -0.33176(6) -0.49877(4) 0.0317(3) Uani 1 1 d . . .
W4 W -0.56342(8) -0.20443(7) -0.33725(5) 0.0406(4) Uani 1 1 d . . .
W5 W -0.41615(8) -0.23101(7) -0.25439(4) 0.0388(4) Uani 1 1 d . . .
W6 W -0.52013(8) -0.36493(7) -0.30184(5) 0.0436(4) Uani 1 1 d . . .
W7 W -0.40437(7) -0.10867(6) -0.34900(5) 0.0338(3) Uani 1 1 d . . .
W8 W -0.39581(7) -0.15710(6) -0.46846(4) 0.0298(3) Uani 1 1 d . . .
W9 W -0.24786(7) -0.18688(6) -0.37725(4) 0.0297(3) Uani 1 1 d . . .
W10 W -0.35578(7) -0.44341(6) -0.33408(4) 0.0299(3) Uani 1 1 d . . .
W11 W -0.24596(7) -0.35884(6) -0.40067(4) 0.0271(3) Uani 1 1 d . . .
W12 W -0.02329(8) -0.11517(6) -0.16882(4) 0.0304(3) Uani 1 1 d . . .
W13 W -0.03900(7) -0.16141(6) -0.05318(4) 0.0290(3) Uani 1 1 d . . .
W14 W -0.17853(7) -0.18789(6) -0.14499(4) 0.0267(3) Uani 1 1 d . . .
W15 W 0.13683(7) -0.21596(6) -0.17840(4) 0.0317(3) Uani 1 1 d . . .
W16 W -0.00649(7) -0.24122(5) -0.26455(4) 0.0258(3) Uani 1 1 d . . .
W17 W 0.09278(7) -0.37140(6) -0.21568(4) 0.0261(3) Uani 1 1 d . . .
W18 W 0.12131(7) -0.26960(6) -0.04895(4) 0.0294(3) Uani 1 1 d . . .
W19 W 0.07627(7) -0.42474(6) -0.08930(4) 0.0269(3) Uani 1 1 d . . .
W20 W -0.03071(7) -0.33992(6) -0.02165(4) 0.0270(3) Uani 1 1 d . . .
W21 W -0.18806(7) -0.36530(6) -0.12450(4) 0.0253(3) Uani 1 1 d . . .
W22 W -0.08104(7) -0.44768(5) -0.18903(4) 0.0247(3) Uani 1 1 d . . .
Si1 Si -0.4053(4) -0.2827(3) -0.3759(3) 0.0214(17) Uani 1 1 d . . .
Si2 Si -0.0249(4) -0.2905(4) -0.1436(2) 0.0168(16) Uani 1 1 d . . .
Ce Ce -0.21426(10) -0.31661(8) -0.26216(5) 0.0260(4) Uani 1 1 d . . .
O1C O -0.2910(13) -0.4144(11) -0.2865(8) 0.050(6) Uiso 1 1 d . . .
O2C O -0.1907(11) -0.3568(9) -0.3445(7) 0.029(5) Uiso 1 1 d . . .
O3C O -0.3362(15) -0.2774(13) -0.2576(9) 0.064(7) Uiso 1 1 d . . .
O4C O -0.2301(14) -0.2216(12) -0.3191(9) 0.058(7) Uiso 1 1 d . . .
O5C O -0.2421(11) -0.3562(9) -0.1816(7) 0.029(5) Uiso 1 1 d . . .
O6C O -0.1896(11) -0.2220(9) -0.2033(7) 0.031(5) Uiso 1 1 d . . .
O7C O -0.1435(11) -0.4201(10) -0.2403(7) 0.035(5) Uiso 1 1 d . . .
O8C O -0.0861(10) -0.2894(9) -0.2646(6) 0.023(4) Uiso 1 1 d . . .
O1T O -0.5647(13) -0.4863(11) -0.4427(8) 0.047(6) Uiso 1 1 d . . .
O2T O -0.6352(14) -0.2311(12) -0.5031(9) 0.057(7) Uiso 1 1 d . . .
O3T O -0.3888(12) -0.3550(10) -0.5569(8) 0.043(6) Uiso 1 1 d . . .
O4T O -0.6432(14) -0.1611(12) -0.3337(9) 0.058(7) Uiso 1 1 d . . .
O5T O -0.4095(12) -0.2027(11) -0.1928(8) 0.043(6) Uiso 1 1 d . . .
O6T O -0.5745(18) -0.4137(16) -0.2698(12) 0.091(10) Uiso 1 1 d . . .
O7T O -0.4059(14) -0.0282(12) -0.3313(9) 0.060(7) Uiso 1 1 d . . .
O8T O -0.4007(12) -0.1028(11) -0.5170(8) 0.043(6) Uiso 1 1 d . . .
O9T O -0.1749(12) -0.1424(10) -0.3853(8) 0.043(6) Uiso 1 1 d . . .
O10T O -0.3570(14) -0.5283(12) -0.3253(9) 0.057(7) Uiso 1 1 d . . .
O11T O -0.1855(11) -0.3925(10) -0.4374(7) 0.036(5) Uiso 1 1 d . . .
O1S1 O -0.4540(15) -0.3084(13) -0.4270(10) 0.069(8) Uiso 1 1 d . . .
O12T O -0.0081(11) -0.0378(10) -0.1904(7) 0.037(5) Uiso 1 1 d . . .
O1S2 O -0.0564(10) -0.2170(8) -0.1324(6) 0.022(4) Uiso 1 1 d . . .
O12 O -0.5825(15) -0.3471(13) -0.4545(10) 0.068(8) Uiso 1 1 d . . .
O13T O -0.0313(11) -0.1134(9) -0.0009(7) 0.030(5) Uiso 1 1 d . . .
O13 O -0.4669(17) -0.4079(15) -0.4854(11) 0.085(9) Uiso 1 1 d . . .
O14T O -0.2616(11) -0.1522(9) -0.1408(7) 0.033(5) Uiso 1 1 d . . .
O15T O 0.2184(13) -0.1722(11) -0.1769(8) 0.048(6) Uiso 1 1 d . . .
O16T O -0.0128(12) -0.2086(10) -0.3237(7) 0.037(5) Uiso 1 1 d . . .
O16 O -0.5500(14) -0.3916(12) -0.3677(9) 0.054(6) Uiso 1 1 d . . .
O17T O 0.1457(11) -0.4270(10) -0.2428(7) 0.033(5) Uiso 1 1 d . . .
O18T O 0.1974(13) -0.2407(11) -0.0098(8) 0.047(6) Uiso 1 1 d . . .
O19T O 0.1226(11) -0.5016(10) -0.0757(7) 0.037(5) Uiso 1 1 d . . .
O20T O -0.0568(11) -0.3592(10) 0.0348(7) 0.035(5) Uiso 1 1 d . . .
O21T O -0.2539(12) -0.3918(10) -0.0882(7) 0.040(5) Uiso 1 1 d . . .
O2S1 O -0.4599(15) -0.2724(13) -0.3344(10) 0.069(8) Uiso 1 1 d . . .
O22T O -0.0742(10) -0.5323(9) -0.1997(6) 0.026(4) Uiso 1 1 d . . .
O2S2 O 0.0296(10) -0.2832(8) -0.1856(6) 0.019(4) Uiso 1 1 d . . .
O23 O -0.5076(12) -0.2942(10) -0.5185(8) 0.041(5) Uiso 1 1 d . . .
O24 O -0.5785(13) -0.2320(11) -0.4034(8) 0.054(6) Uiso 1 1 d . . .
O28 O -0.4955(13) -0.1830(11) -0.4693(8) 0.049(6) Uiso 1 1 d . . .
O3S2 O 0.0211(10) -0.3200(8) -0.0923(6) 0.022(4) Uiso 1 1 d . . .
O38 O -0.3836(14) -0.2405(12) -0.4976(9) 0.056(7) Uiso 1 1 d . . .
O3S1 O -0.3442(15) -0.3380(13) -0.3641(9) 0.062(7) Uiso 1 1 d . . .
O4S1 O -0.3775(15) -0.2089(13) -0.3888(9) 0.063(7) Uiso 1 1 d . . .
O4S2 O -0.0905(9) -0.3432(8) -0.1607(6) 0.015(4) Uiso 1 1 d . . .
O45 O -0.5195(11) -0.1930(9) -0.2743(7) 0.030(5) Uiso 1 1 d . . .
O46 O -0.5895(15) -0.2922(13) -0.3188(9) 0.064(7) Uiso 1 1 d . . .
O47 O -0.5021(14) -0.1372(12) -0.3590(9) 0.059(7) Uiso 1 1 d . . .
O56 O -0.4710(15) -0.3117(13) -0.2487(10) 0.071(8) Uiso 1 1 d . . .
O57 O -0.3926(15) -0.1548(13) -0.2875(10) 0.066(8) Uiso 1 1 d . . .
O78 O -0.4173(13) -0.0948(12) -0.4191(9) 0.054(6) Uiso 1 1 d . . .
O79 O -0.3036(13) -0.1146(11) -0.3521(8) 0.047(6) Uiso 1 1 d . . .
O89 O -0.2999(14) -0.1529(11) -0.4441(9) 0.052(6) Uiso 1 1 d . . .
O101 O -0.2910(14) -0.4400(12) -0.3834(9) 0.054(6) Uiso 1 1 d . . .
O110 O -0.4349(12) -0.4476(11) -0.3963(8) 0.044(6) Uiso 1 1 d . . .
O123 O -0.0126(12) -0.0955(10) -0.1007(7) 0.038(5) Uiso 1 1 d . . .
O124 O -0.1287(10) -0.1121(9) -0.1685(6) 0.027(4) Uiso 1 1 d . . .
O126 O -0.0351(10) -0.1661(9) -0.2291(6) 0.025(4) Uiso 1 1 d . . .
O130 O -0.0589(10) -0.2482(9) -0.0276(6) 0.026(4) Uiso 1 1 d . . .
O134 O -0.1357(11) -0.1501(10) -0.0756(7) 0.036(5) Uiso 1 1 d . . .
O138 O 0.0599(11) -0.1943(9) -0.0534(7) 0.029(5) Uiso 1 1 d . . .
O141 O -0.1854(10) -0.2689(9) -0.1109(6) 0.024(4) Uiso 1 1 d . . .
O156 O 0.0924(10) -0.2025(9) -0.2416(7) 0.028(5) Uiso 1 1 d . . .
O157 O 0.1670(12) -0.3041(10) -0.1987(7) 0.038(5) Uiso 1 1 d . . .
O158 O 0.1478(11) -0.2478(9) -0.1123(7) 0.031(5) Uiso 1 1 d . . .
O167 O 0.0522(11) -0.3199(9) -0.2722(7) 0.029(5) Uiso 1 1 d . . .
O172 O 0.0036(10) -0.4181(9) -0.2177(6) 0.024(4) Uiso 1 1 d . . .
O179 O 0.1146(11) -0.3990(9) -0.1485(7) 0.031(5) Uiso 1 1 d . . .
O180 O 0.0635(10) -0.2998(9) 0.0001(6) 0.023(4) Uiso 1 1 d . . .
O189 O 0.1460(11) -0.3611(9) -0.0565(7) 0.031(5) Uiso 1 1 d . . .
O190 O 0.0248(10) -0.4185(9) -0.0319(6) 0.026(4) Uiso 1 1 d . . .
O192 O -0.0065(11) -0.4523(10) -0.1273(7) 0.034(5) Uiso 1 1 d . . .
O201 O -0.1063(10) -0.3683(8) -0.0628(6) 0.019(4) Uiso 1 1 d . . .
O212 O -0.1481(10) -0.4509(9) -0.1411(6) 0.024(4) Uiso 1 1 d . . .
O311 O -0.3243(13) -0.3564(11) -0.4595(9) 0.053(6) Uiso 1 1 d . . .
O610 O -0.4370(14) -0.4150(13) -0.3019(9) 0.063(7) Uiso 1 1 d . . .
O911 O -0.2423(13) -0.2671(11) -0.4151(8) 0.051(6) Uiso 1 1 d . . .
K1 K -0.0252(5) -0.0953(3) -0.3733(2) 0.045(2) Uani 1 1 d . . .
K2 K -0.2002(5) -0.0856(4) -0.4894(3) 0.051(2) Uani 1 1 d . . .
K3 K -0.0559(5) -0.4118(4) -0.3245(3) 0.062(2) Uani 1 1 d . . .
K4 K -0.3460(5) -0.2649(5) -0.1017(3) 0.064(2) Uani 1 1 d . . .
K5 K -0.2447(6) -0.0866(5) -0.0371(3) 0.078(3) Uani 1 1 d . . .
K6 K 0.2748(7) -0.1276(6) -0.0037(4) 0.064(3) Uiso 0.75 1 d P . .
K7 K -0.2151(7) -0.0082(6) -0.3366(4) 0.059(3) Uiso 0.75 1 d P . .
K8 K -0.4456(7) -0.5936(6) -0.4122(4) 0.063(3) Uiso 0.75 1 d P . .
K9 K -0.3130(9) -0.6265(8) -0.2589(6) 0.051(4) Uiso 0.50 1 d P . .
K10 K -0.2361(11) -0.0964(10) -0.2555(7) 0.072(5) Uiso 0.50 1 d P . .
K11 K -0.2257(13) 0.0719(12) 0.3781(8) 0.024(5) Uiso 0.25 1 d P . .
O1W O -0.393(2) -0.375(2) -0.1688(15) 0.039(11) Uiso 0.50 1 d P . .
O2W O -0.3317(16) -0.0401(14) -0.1149(10) 0.079(9) Uiso 1 1 d . . .
O3W O 0.084(3) -0.290(3) -0.4251(19) 0.069(15) Uiso 0.50 1 d P . .
O4W O 0.0756(11) -0.1508(9) -0.1583(7) 0.031(5) Uiso 1 1 d . . .
O5W O -0.2234(18) -0.2417(16) -0.5154(11) 0.095(10) Uiso 1 1 d . . .
O6W O 0.3743(16) 0.4680(14) 0.1038(10) 0.074(8) Uiso 1 1 d . . .
O7W O -0.054(2) -0.0272(19) 0.0753(14) 0.033(10) Uiso 0.50 1 d P . .
O8W O -0.0877(15) -0.0594(13) -0.2950(9) 0.064(7) Uiso 1 1 d . . .
O9W O 0.415(3) 0.571(3) 0.048(2) 0.083(18) Uiso 0.50 1 d P . .
O10W O 0.498(4) -0.079(4) 0.391(3) 0.031(19) Uiso 0.25 1 d P . .
O11W O -0.412(3) -0.714(3) -0.310(2) 0.080(17) Uiso 0.50 1 d P . .
O12W O 0.299(3) -0.145(3) 0.103(2) 0.080(17) Uiso 0.50 1 d P . .
O13W O -0.102(2) 0.024(2) -0.5502(15) 0.041(11) Uiso 0.50 1 d P . .
O14W O -0.541(3) -0.583(2) -0.3438(16) 0.050(12) Uiso 0.50 1 d P . .
O15W O 0.7240(15) 0.1723(13) 0.4333(10) 0.069(8) Uiso 1 1 d . . .
O16W O -0.321(2) -0.677(2) -0.4080(15) 0.038(10) Uiso 0.50 1 d P . .
O17W O -0.2098(18) -0.5537(17) -0.2651(11) 0.060(9) Uiso 0.75 1 d P . .
O18W O -0.062(3) -0.293(2) -0.4095(16) 0.048(12) Uiso 0.50 1 d P . .
O19W O 0.338(2) -0.0115(18) -0.0307(13) 0.027(9) Uiso 0.50 1 d P . .
O20W O -0.3382(17) -0.0401(15) -0.2014(11) 0.081(9) Uiso 1 1 d . . .

loop_
_atom_site_aniso_label
_atom_site_aniso_U_11
_atom_site_aniso_U_22
_atom_site_aniso_U_33
_atom_site_aniso_U_23
_atom_site_aniso_U_13
_atom_site_aniso_U_12
W1 0.0383(9) 0.0361(8) 0.0634(10) -0.0126(7) 0.0118(7) -0.0146(7)
W2 0.0325(8) 0.0417(8) 0.0316(7) -0.0015(6) 0.0011(6) 0.0013(6)
W3 0.0364(8) 0.0381(7) 0.0201(6) -0.0032(5) 0.0015(5) 0.0026(6)
W4 0.0371(9) 0.0522(9) 0.0340(7) -0.0032(7) 0.0107(6) 0.0099(7)
W5 0.0459(9) 0.0496(8) 0.0221(6) -0.0003(6) 0.0093(6) 0.0165(7)
W6 0.0449(10) 0.0498(9) 0.0390(8) 0.0019(7) 0.0167(7) -0.0140(7)
W7 0.0345(8) 0.0263(6) 0.0392(7) -0.0044(6) -0.0009(6) 0.0042(6)
W8 0.0315(8) 0.0337(7) 0.0231(6) 0.0053(5) -0.0014(5) 0.0006(6)
W9 0.0427(9) 0.0263(6) 0.0204(6) -0.0023(5) 0.0051(5) -0.0124(6)
W10 0.0358(8) 0.0237(6) 0.0293(7) 0.0000(5) 0.0013(6) -0.0079(5)
W11 0.0343(8) 0.0306(6) 0.0165(6) -0.0036(5) 0.0032(5) 0.0063(6)
W12 0.0484(9) 0.0181(6) 0.0243(6) -0.0022(5) 0.0031(6) -0.0008(6)
W13 0.0405(8) 0.0262(6) 0.0192(6) -0.0067(5) -0.0006(5) 0.0054(6)
W14 0.0377(8) 0.0232(6) 0.0182(6) -0.0016(5) -0.0006(5) 0.0081(5)
W15 0.0375(8) 0.0295(7) 0.0288(7) -0.0031(6) 0.0063(6) -0.0081(6)
W16 0.0414(8) 0.0187(6) 0.0178(6) 0.0012(5) 0.0055(5) -0.0018(5)
W17 0.0330(8) 0.0236(6) 0.0227(6) -0.0010(5) 0.0070(5) 0.0026(5)
W18 0.0323(8) 0.0318(7) 0.0230(6) -0.0044(5) -0.0009(5) 0.0036(6)
W19 0.0355(8) 0.0232(6) 0.0216(6) 0.0024(5) 0.0022(5) 0.0078(5)
W20 0.0358(8) 0.0302(6) 0.0149(6) 0.0025(5) 0.0022(5) 0.0066(6)
W21 0.0323(8) 0.0259(6) 0.0177(6) 0.0031(5) 0.0035(5) 0.0026(5)
W22 0.0365(8) 0.0168(6) 0.0208(6) 0.0008(5) 0.0035(5) 0.0017(5)
Si1 0.024(5) 0.015(4) 0.027(4) -0.006(3) 0.009(3) -0.004(3)
Si2 0.014(4) 0.021(4) 0.015(4) 0.001(3) 0.001(3) 0.006(3)
Ce 0.0366(11) 0.0236(8) 0.0174(8) 0.0003(7) 0.0017(7) 0.0054(8)
K1 0.083(6) 0.018(3) 0.029(4) 0.005(3) -0.009(4) -0.005(4)
K2 0.065(6) 0.062(5) 0.026(4) -0.013(4) 0.005(4) -0.008(4)
K3 0.061(6) 0.055(5) 0.070(6) -0.007(5) 0.006(5) 0.009(4)
K4 0.068(7) 0.070(6) 0.054(5) -0.009(5) 0.013(5) 0.018(5)
K5 0.101(9) 0.078(7) 0.061(6) 0.001(5) 0.027(6) 0.018(6)

loop_
_atom_type_symbol
_atom_type_description
_atom_type_scat_dispersion_real
_atom_type_scat_dispersion_imag
_atom_type_scat_source
O O 0.0106 0.0060 'International Tables Vol C Tables 4.2.6.8 and 6.1.1.4'
Si Si 0.0817 0.0704 'International Tables Vol C Tables 4.2.6.8 and 6.1.1.4'
K K 0.2009 0.2494 'International Tables Vol C Tables 4.2.6.8 and 6.1.1.4'
Ce Ce -0.2486 2.6331 'International Tables Vol C Tables 4.2.6.8 and 6.1.1.4'
W W -0.8490 6.8722 'International Tables Vol C Tables 4.2.6.8 and 6.1.1.4'
H H 0.0000 0.0000 'International Tables Vol C Tables 4.2.6.8 and 6.1.1.4'

loop_
_geom_angle_atom_site_label_1
_geom_angle_atom_site_label_2
_geom_angle_atom_site_label_3
_geom_angle
_geom_angle_site_symmetry_1
_geom_angle_site_symmetry_3
_geom_angle_publ_flag
O1T W1 O110 103.1(10) . . ?
O1T W1 O16 101.2(10) . . ?
O110 W1 O16 92.4(10) . . ?
O1T W1 O13 98.6(12) . . ?
O110 W1 O13 88.6(12) . . ?
O16 W1 O13 159.4(12) . . ?
O1T W1 O12 100.3(11) . . ?
O110 W1 O12 156.6(11) . . ?
O16 W1 O12 83.1(11) . . ?
O13 W1 O12 87.9(12) . . ?
O1T W1 O1S1 165.0(10) . . ?
O110 W1 O1S1 87.1(10) . . ?
O16 W1 O1S1 89.2(10) . . ?
O13 W1 O1S1 70.3(11) . . ?
O12 W1 O1S1 69.9(10) . . ?
O1T W1 K8 54.7(8) . . ?
O110 W1 K8 49.1(7) . . ?
O16 W1 K8 107.3(7) . . ?
O13 W1 K8 88.8(9) . . ?
O12 W1 K8 153.9(8) . . ?
O1S1 W1 K8 132.5(7) . . ?
O2T W2 O28 103.5(11) . . ?
O2T W2 O23 99.2(10) . . ?
O28 W2 O23 87.2(10) . . ?
O2T W2 O12 99.6(12) . . ?
O28 W2 O12 156.6(11) . . ?
O23 W2 O12 85.9(10) . . ?
O2T W2 O24 99.9(11) . . ?
O28 W2 O24 90.9(10) . . ?
O23 W2 O24 160.7(10) . . ?
O12 W2 O24 88.4(10) . . ?
O2T W2 O1S1 170.5(10) . . ?
O28 W2 O1S1 84.0(10) . . ?
O23 W2 O1S1 75.1(9) . . ?
O12 W2 O1S1 72.6(11) . . ?
O24 W2 O1S1 85.6(10) . . ?
O2T W2 K6 55.7(8) . 4_455 ?
O28 W2 K6 158.7(7) . 4_455 ?
O23 W2 K6 91.5(7) . 4_455 ?
O12 W2 K6 44.0(9) . 4_455 ?
O24 W2 K6 97.1(7) . 4_455 ?
O1S1 W2 K6 116.2(7) . 4_455 ?
O3T W3 O311 101.6(10) . . ?
O3T W3 O38 101.2(10) . . ?
O311 W3 O38 93.3(11) . . ?
O3T W3 O13 98.8(11) . . ?
O311 W3 O13 97.8(12) . . ?
O38 W3 O13 154.7(12) . . ?
O3T W3 O23 98.2(9) . . ?
O311 W3 O23 160.1(9) . . ?
O38 W3 O23 81.9(10) . . ?
O13 W3 O23 80.0(11) . . ?
O3T W3 O1S1 170.1(10) . . ?
O311 W3 O1S1 86.0(10) . . ?
O38 W3 O1S1 84.5(10) . . ?
O13 W3 O1S1 73.7(11) . . ?
O23 W3 O1S1 74.4(9) . . ?
O3T W3 K5 49.6(7) . 4 ?
O311 W3 K5 52.0(7) . 4 ?
O38 W3 K5 102.7(8) . 4 ?
O13 W3 K5 102.1(9) . 4 ?
O23 W3 K5 147.8(6) . 4 ?
O1S1 W3 K5 137.4(7) . 4 ?
O3T W3 K4 47.3(7) . 4 ?
O311 W3 K4 104.8(8) . 4 ?
O38 W3 K4 54.0(7) . 4 ?
O13 W3 K4 142.1(9) . 4 ?
O23 W3 K4 88.0(6) . 4 ?
O1S1 W3 K4 137.1(7) . 4 ?
K5 W3 K4 70.6(2) 4 4 ?
O3T W3 K8 60.9(8) . 3_444 ?
O311 W3 K8 140.2(7) . 3_444 ?
O38 W3 K8 123.8(8) . 3_444 ?
O13 W3 K8 55.2(9) . 3_444 ?
O23 W3 K8 53.2(6) . 3_444 ?
O1S1 W3 K8 109.3(7) . 3_444 ?
K5 W3 K8 101.2(2) 4 3_444 ?
K4 W3 K8 88.8(2) 4 3_444 ?
O4T W4 O45 99.8(10) . . ?
O4T W4 O24 100.0(11) . . ?
O45 W4 O24 160.2(10) . . ?
O4T W4 O46 101.3(12) . . ?
O45 W4 O46 87.8(10) . . ?
O24 W4 O46 88.6(11) . . ?
O4T W4 O47 102.6(11) . . ?
O45 W4 O47 89.6(10) . . ?
O24 W4 O47 85.8(10) . . ?
O46 W4 O47 156.1(11) . . ?
O4T W4 O2S1 172.7(11) . . ?
O45 W4 O2S1 76.8(9) . . ?
O24 W4 O2S1 83.5(10) . . ?
O46 W4 O2S1 72.3(11) . . ?
O47 W4 O2S1 84.0(10) . . ?
O4T W4 K9 37.5(8) . 2_454 ?
O45 W4 K9 63.7(7) . 2_454 ?
O24 W4 K9 135.8(8) . 2_454 ?
O46 W4 K9 89.7(8) . 2_454 ?
O47 W4 K9 110.3(8) . 2_454 ?
O2S1 W4 K9 137.2(7) . 2_454 ?
O3C W5 O5T 104.8(11) . . ?
O3C W5 O57 98.8(12) . . ?
O5T W5 O57 102.4(11) . . ?
O3C W5 O56 91.4(12) . . ?
O5T W5 O56 99.5(11) . . ?
O57 W5 O56 152.6(12) . . ?
O3C W5 O45 159.7(10) . . ?
O5T W5 O45 95.0(9) . . ?
O57 W5 O45 80.7(10) . . ?
O56 W5 O45 81.0(10) . . ?
O3C W5 O2S1 88.1(11) . . ?
O5T W5 O2S1 164.0(10) . . ?
O57 W5 O2S1 84.7(10) . . ?
O56 W5 O2S1 70.2(10) . . ?
O45 W5 O2S1 71.7(8) . . ?
O6T W6 O610 104.0(13) . . ?
O6T W6 O16 102.0(13) . . ?
O610 W6 O16 89.6(11) . . ?
O6T W6 O56 100.2(13) . . ?
O610 W6 O56 88.8(12) . . ?
O16 W6 O56 157.5(11) . . ?
O6T W6 O46 97.3(13) . . ?
O610 W6 O46 158.4(11) . . ?
O16 W6 O46 82.8(10) . . ?
O56 W6 O46 90.5(11) . . ?
O6T W6 O2S1 163.7(13) . . ?
O610 W6 O2S1 89.2(11) . . ?
O16 W6 O2S1 87.4(10) . . ?
O56 W6 O2S1 70.1(10) . . ?
O46 W6 O2S1 70.4(10) . . ?
O7T W7 O79 97.2(11) . . ?
O7T W7 O47 106.2(12) . . ?
O79 W7 O47 156.2(10) . . ?
O7T W7 O57 102.0(11) . . ?
O79 W7 O57 90.2(11) . . ?
O47 W7 O57 89.2(11) . . ?
O7T W7 O78 98.5(11) . . ?
O79 W7 O78 88.1(10) . . ?
O47 W7 O78 84.3(10) . . ?
O57 W7 O78 159.5(11) . . ?
O7T W7 O4S1 163.0(11) . . ?
O79 W7 O4S1 70.0(9) . . ?
O47 W7 O4S1 86.2(10) . . ?
O57 W7 O4S1 89.6(10) . . ?
O78 W7 O4S1 70.6(9) . . ?
O7T W7 K10 77.6(9) . . ?
O79 W7 K10 45.2(7) . . ?
O47 W7 K10 144.4(8) . . ?
O57 W7 K10 56.0(9) . . ?
O78 W7 K10 130.9(8) . . ?
O4S1 W7 K10 99.4(7) . . ?
O7T W7 K7 63.0(9) . . ?
O79 W7 K7 34.3(7) . . ?
O47 W7 K7 167.4(8) . . ?
O57 W7 K7 99.3(8) . . ?
O78 W7 K7 90.7(7) . . ?
O4S1 W7 K7 103.1(7) . . ?
K10 W7 K7 43.4(3) . . ?
O8T W8 O89 102.2(10) . . ?
O8T W8 O38 103.2(10) . . ?
O89 W8 O38 91.8(11) . . ?
O8T W8 O78 98.3(10) . . ?
O89 W8 O78 89.5(10) . . ?
O38 W8 O78 157.7(10) . . ?
O8T W8 O28 101.7(10) . . ?
O89 W8 O28 155.9(10) . . ?
O38 W8 O28 85.6(10) . . ?
O78 W8 O28 84.1(10) . . ?
O8T W8 O4S1 165.5(9) . . ?
O89 W8 O4S1 70.4(10) . . ?
O38 W8 O4S1 89.7(9) . . ?
O78 W8 O4S1 69.7(9) . . ?
O28 W8 O4S1 85.6(9) . . ?
O8T W8 K2 68.0(8) . . ?
O89 W8 K2 34.4(7) . . ?
O38 W8 K2 95.4(8) . . ?
O78 W8 K2 98.2(7) . . ?
O28 W8 K2 169.6(7) . . ?
O4S1 W8 K2 104.7(7) . . ?
O9T W9 O4C 105.7(11) . . ?
O9T W9 O911 105.9(10) . . ?
O4C W9 O911 98.6(11) . . ?
O9T W9 O79 97.5(10) . . ?
O4C W9 O79 91.0(10) . . ?
O911 W9 O79 151.1(10) . . ?
O9T W9 O89 90.4(10) . . ?
O4C W9 O89 163.2(11) . . ?
O911 W9 O89 81.0(9) . . ?
O79 W9 O89 82.1(9) . . ?
O9T W9 O4S1 153.3(10) . . ?
O4C W9 O4S1 96.9(10) . . ?
O911 W9 O4S1 84.2(10) . . ?
O79 W9 O4S1 67.6(9) . . ?
O89 W9 O4S1 66.4(9) . . ?
O9T W9 K7 55.1(8) . . ?
O4C W9 K7 95.8(8) . . ?
O911 W9 K7 159.0(7) . . ?
O79 W9 K7 43.0(7) . . ?
O89 W9 K7 89.6(7) . . ?
O4S1 W9 K7 109.4(6) . . ?
O9T W9 K10 84.5(8) . . ?
O4C W9 K10 52.6(9) . . ?
O911 W9 K10 151.2(7) . . ?
O79 W9 K10 46.3(7) . . ?
O89 W9 K10 126.5(7) . . ?
O4S1 W9 K10 98.6(7) . . ?
K7 W9 K10 45.3(3) . . ?
O9T W9 K2 49.0(8) . . ?
O4C W9 K2 154.6(9) . . ?
O911 W9 K2 88.3(7) . . ?
O79 W9 K2 94.6(7) . . ?
O89 W9 K2 42.0(7) . . ?
O4S1 W9 K2 108.2(6) . . ?
K7 W9 K2 72.3(2) . . ?
K10 W9 K2 117.4(3) . . ?
O10T W10 O1C 103.9(11) . . ?
O10T W10 O101 98.9(11) . . ?
O1C W10 O101 94.6(11) . . ?
O10T W10 O610 101.6(11) . . ?
O1C W10 O610 93.8(11) . . ?
O101 W10 O610 155.2(10) . . ?
O10T W10 O110 93.1(10) . . ?
O1C W10 O110 163.0(9) . . ?
O101 W10 O110 82.4(9) . . ?
O610 W10 O110 82.8(10) . . ?
O10T W10 O3S1 165.5(10) . . ?
O1C W10 O3S1 83.1(10) . . ?
O101 W10 O3S1 67.5(9) . . ?
O610 W10 O3S1 90.5(10) . . ?
O110 W10 O3S1 80.3(9) . . ?
O10T W10 K8 46.5(8) . . ?
O1C W10 K8 149.2(8) . . ?
O101 W10 K8 84.5(7) . . ?
O610 W10 K8 99.7(8) . . ?
O110 W10 K8 47.4(6) . . ?
O3S1 W10 K8 124.0(7) . . ?
O11T W11 O2C 99.7(9) . . ?
O11T W11 O911 102.2(10) . . ?
O2C W11 O911 97.6(9) . . ?
O11T W11 O101 98.8(10) . . ?
O2C W11 O101 91.6(9) . . ?
O911 W11 O101 155.3(11) . . ?
O11T W11 O311 90.0(10) . . ?
O2C W11 O311 170.2(9) . . ?
O911 W11 O311 81.4(10) . . ?
O101 W11 O311 85.7(10) . . ?
O11T W11 O3S1 163.6(9) . . ?
O2C W11 O3S1 91.4(9) . . ?
O911 W11 O3S1 88.1(10) . . ?
O101 W11 O3S1 68.7(10) . . ?
O311 W11 O3S1 78.9(10) . . ?
O11T W11 K5 41.7(7) . 4 ?
O2C W11 K5 141.4(7) . 4 ?
O911 W11 K5 93.7(7) . 4 ?
O101 W11 K5 93.3(7) . 4 ?
O311 W11 K5 48.3(7) . 4 ?
O3S1 W11 K5 125.9(7) . 4 ?
O11T W11 K3 67.0(7) . . ?
O2C W11 K3 33.1(6) . . ?
O911 W11 K3 108.3(8) . . ?
O101 W11 K3 91.9(8) . . ?
O311 W11 K3 156.2(7) . . ?
O3S1 W11 K3 122.1(7) . . ?
K5 W11 K3 108.4(2) 4 . ?
O12T W12 O123 98.9(9) . . ?
O12T W12 O126 100.8(8) . . ?
O123 W12 O126 160.2(8) . . ?
O12T W12 O4W 100.9(9) . . ?
O123 W12 O4W 87.0(8) . . ?
O126 W12 O4W 86.7(8) . . ?
O12T W12 O124 100.6(9) . . ?
O123 W12 O124 88.4(8) . . ?
O126 W12 O124 90.7(8) . . ?
O4W W12 O124 158.5(8) . . ?
O12T W12 O1S2 172.2(8) . . ?
O123 W12 O1S2 76.3(7) . . ?
O126 W12 O1S2 84.4(7) . . ?
O4W W12 O1S2 85.2(7) . . ?
O124 W12 O1S2 73.3(7) . . ?
O13T W13 O134 100.9(9) . . ?
O13T W13 O130 101.4(8) . . ?
O134 W13 O130 90.5(8) . . ?
O13T W13 O138 102.0(8) . . ?
O134 W13 O138 157.1(8) . . ?
O130 W13 O138 85.5(8) . . ?
O13T W13 O123 100.4(9) . . ?
O134 W13 O123 90.5(9) . . ?
O130 W13 O123 157.6(8) . . ?
O138 W13 O123 84.8(8) . . ?
O13T W13 O1S2 172.8(7) . . ?
O134 W13 O1S2 74.9(7) . . ?
O130 W13 O1S2 84.6(7) . . ?
O138 W13 O1S2 82.2(7) . . ?
O123 W13 O1S2 74.1(7) . . ?
O14T W14 O6C 102.7(9) . . ?
O14T W14 O141 101.9(9) . . ?
O6C W14 O141 96.6(8) . . ?
O14T W14 O124 99.9(8) . . ?
O6C W14 O124 90.3(8) . . ?
O141 W14 O124 155.0(8) . . ?
O14T W14 O134 91.9(9) . . ?
O6C W14 O134 164.8(9) . . ?
O141 W14 O134 84.2(8) . . ?
O124 W14 O134 83.0(8) . . ?
O14T W14 O1S2 164.2(8) . . ?
O6C W14 O1S2 92.4(8) . . ?
O141 W14 O1S2 80.6(7) . . ?
O124 W14 O1S2 75.2(7) . . ?
O134 W14 O1S2 72.7(7) . . ?
O14T W14 K10 70.7(7) . . ?
O6C W14 K10 55.1(7) . . ?
O141 W14 K10 145.8(6) . . ?
O124 W14 K10 54.8(6) . . ?
O134 W14 K10 128.4(6) . . ?
O1S2 W14 K10 115.8(5) . . ?
O14T W14 K4 50.7(6) . . ?
O6C W14 K4 97.0(7) . . ?
O141 W14 K4 52.2(6) . . ?
O124 W14 K4 150.5(6) . . ?
O134 W14 K4 95.4(6) . . ?
O1S2 W14 K4 132.6(4) . . ?
K10 W14 K4 107.5(4) . . ?
O14T W14 K5 50.5(7) . . ?
O6C W14 K5 153.2(7) . . ?
O141 W14 K5 91.1(6) . . ?
O124 W14 K5 93.3(6) . . ?
O134 W14 K5 41.4(6) . . ?
O1S2 W14 K5 114.2(4) . . ?
K10 W14 K5 106.8(3) . . ?
K4 W14 K5 67.9(2) . . ?
O15T W15 O156 103.6(9) . . ?
O15T W15 O4W 102.0(9) . . ?
O156 W15 O4W 87.6(8) . . ?
O15T W15 O158 98.8(9) . . ?
O156 W15 O158 157.5(8) . . ?
O4W W15 O158 87.0(8) . . ?
O15T W15 O157 100.2(10) . . ?
O156 W15 O157 88.5(8) . . ?
O4W W15 O157 157.8(9) . . ?
O158 W15 O157 88.3(8) . . ?
O15T W15 O2S2 174.6(8) . . ?
O156 W15 O2S2 74.5(7) . . ?
O4W W15 O2S2 83.1(7) . . ?
O158 W15 O2S2 83.2(7) . . ?
O157 W15 O2S2 74.8(7) . . ?
O16T W16 O8C 104.1(9) . . ?
O16T W16 O126 101.1(8) . . ?
O8C W16 O126 98.1(8) . . ?
O16T W16 O167 100.1(9) . . ?
O8C W16 O167 92.5(8) . . ?
O126 W16 O167 153.2(8) . . ?
O16T W16 O156 95.8(9) . . ?
O8C W16 O156 159.9(8) . . ?
O126 W16 O156 80.9(8) . . ?
O167 W16 O156 80.8(8) . . ?
O16T W16 O2S2 167.3(8) . . ?
O8C W16 O2S2 87.1(7) . . ?
O126 W16 O2S2 82.7(7) . . ?
O167 W16 O2S2 73.2(7) . . ?
O156 W16 O2S2 72.7(7) . . ?
O16T W16 K3 86.9(7) . . ?
O8C W16 K3 50.3(6) . . ?
O126 W16 K3 148.3(6) . . ?
O167 W16 K3 49.0(6) . . ?
O156 W16 K3 129.2(5) . . ?
O2S2 W16 K3 96.1(4) . . ?
O17T W17 O172 102.6(9) . . ?
O17T W17 O179 99.7(9) . . ?
O172 W17 O179 88.1(8) . . ?
O17T W17 O167 100.5(8) . . ?
O172 W17 O167 89.1(8) . . ?
O179 W17 O167 159.7(8) . . ?
O17T W17 O157 97.0(9) . . ?
O172 W17 O157 160.0(8) . . ?
O179 W17 O157 84.7(8) . . ?
O167 W17 O157 91.2(8) . . ?
O17T W17 O2S2 171.0(8) . . ?
O172 W17 O2S2 84.4(7) . . ?
O179 W17 O2S2 86.1(7) . . ?
O167 W17 O2S2 73.6(7) . . ?
O157 W17 O2S2 76.6(7) . . ?
O17T W17 K7 48.5(7) . 2_544 ?
O172 W17 K7 98.2(6) . 2_544 ?
O179 W17 K7 51.2(6) . 2_544 ?
O167 W17 K7 149.0(6) . 2_544 ?
O157 W17 K7 91.8(6) . 2_544 ?
O2S2 W17 K7 136.9(4) . 2_544 ?
O17T W17 K3 85.7(7) . . ?
O172 W17 K3 48.8(5) . . ?
O179 W17 K3 136.3(6) . . ?
O167 W17 K3 47.6(6) . . ?
O157 W17 K3 138.1(6) . . ?
O2S2 W17 K3 95.0(4) . . ?
K7 W17 K3 119.1(2) 2_544 . ?
O18T W18 O138 102.3(9) . . ?
O18T W18 O189 101.2(9) . . ?
O138 W18 O189 155.9(8) . . ?
O18T W18 O158 101.7(9) . . ?
O138 W18 O158 89.0(8) . . ?
O189 W18 O158 91.5(8) . . ?
O18T W18 O180 98.8(9) . . ?
O138 W18 O180 84.7(8) . . ?
O189 W18 O180 86.5(8) . . ?
O158 W18 O180 159.5(8) . . ?
O18T W18 O3S2 171.8(8) . . ?
O138 W18 O3S2 82.4(7) . . ?
O189 W18 O3S2 73.6(7) . . ?
O158 W18 O3S2 85.0(7) . . ?
O180 W18 O3S2 74.8(7) . . ?
O18T W18 K6 27.7(7) . . ?
O138 W18 K6 82.1(6) . . ?
O189 W18 K6 121.8(6) . . ?
O158 W18 K6 82.6(6) . . ?
O180 W18 K6 115.7(5) . . ?
O3S2 W18 K6 160.3(5) . . ?
O19T W19 O192 102.2(9) . . ?
O19T W19 O179 100.8(9) . . ?
O192 W19 O179 88.4(8) . . ?
O19T W19 O190 99.2(8) . . ?
O192 W19 O190 91.0(8) . . ?
O179 W19 O190 159.7(8) . . ?
O19T W19 O189 100.8(9) . . ?
O192 W19 O189 156.9(8) . . ?
O179 W19 O189 85.5(8) . . ?
O190 W19 O189 87.2(8) . . ?
O19T W19 O3S2 169.8(8) . . ?
O192 W19 O3S2 85.0(7) . . ?
O179 W19 O3S2 86.5(7) . . ?
O190 W19 O3S2 73.3(7) . . ?
O189 W19 O3S2 72.4(7) . . ?
O19T W19 K1 49.9(7) . 2_544 ?
O192 W19 K1 52.3(6) . 2_544 ?
O179 W19 K1 97.0(6) . 2_544 ?
O190 W19 K1 98.7(5) . 2_544 ?
O189 W19 K1 150.6(6) . 2_544 ?
O3S2 W19 K1 136.9(5) . 2_544 ?
O19T W19 K7 53.0(7) . 2_544 ?
O192 W19 K7 98.1(6) . 2_544 ?
O179 W19 K7 47.7(6) . 2_544 ?
O190 W19 K7 152.0(6) . 2_544 ?
O189 W19 K7 94.2(6) . 2_544 ?
O3S2 W19 K7 133.7(5) . 2_544 ?
K1 W19 K7 67.5(2) 2_544 2_544 ?
O20T W20 O201 102.2(9) . . ?
O20T W20 O130 100.8(8) . . ?
O201 W20 O130 93.6(8) . . ?
O20T W20 O190 99.6(8) . . ?
O201 W20 O190 92.5(8) . . ?
O130 W20 O190 157.0(8) . . ?
O20T W20 O180 99.2(8) . . ?
O201 W20 O180 158.6(7) . . ?
O130 W20 O180 81.9(8) . . ?
O190 W20 O180 84.3(8) . . ?
O20T W20 O3S2 171.4(8) . . ?
O201 W20 O3S2 84.3(7) . . ?
O130 W20 O3S2 84.3(7) . . ?
O190 W20 O3S2 74.3(7) . . ?
O180 W20 O3S2 74.5(7) . . ?
O20T W20 K2 49.5(7) . 4_556 ?
O201 W20 K2 52.8(6) . 4_556 ?
O130 W20 K2 100.0(6) . 4_556 ?
O190 W20 K2 101.4(6) . 4_556 ?
O180 W20 K2 148.6(5) . 4_556 ?
O3S2 W20 K2 136.9(5) . 4_556 ?
O21T W21 O5C 100.0(9) . . ?
O21T W21 O212 100.5(9) . . ?
O5C W21 O212 94.3(8) . . ?
O21T W21 O141 101.0(9) . . ?
O5C W21 O141 93.8(8) . . ?
O212 W21 O141 155.2(8) . . ?
O21T W21 O201 91.2(8) . . ?
O5C W21 O201 168.7(8) . . ?
O212 W21 O201 84.5(7) . . ?
O141 W21 O201 83.0(7) . . ?
O21T W21 O4S2 169.2(8) . . ?
O5C W21 O4S2 89.4(8) . . ?
O212 W21 O4S2 73.2(7) . . ?
O141 W21 O4S2 83.5(7) . . ?
O201 W21 O4S2 79.5(6) . . ?
O21T W21 K4 55.8(7) . . ?
O5C W21 K4 73.5(6) . . ?
O212 W21 K4 149.1(6) . . ?
O141 W21 K4 55.5(6) . . ?
O201 W21 K4 112.8(5) . . ?
O4S2 W21 K4 133.1(4) . . ?
O21T W21 K2 41.5(7) . 4_556 ?
O5C W21 K2 141.6(6) . 4_556 ?
O212 W21 K2 94.1(5) . 4_556 ?
O141 W21 K2 94.0(5) . 4_556 ?
O201 W21 K2 49.7(5) . 4_556 ?
O4S2 W21 K2 128.9(4) . 4_556 ?
K4 W21 K2 80.31(18) . 4_556 ?
O22T W22 O7C 102.8(9) . . ?
O22T W22 O212 98.7(8) . . ?
O7C W22 O212 97.7(8) . . ?
O22T W22 O172 98.6(8) . . ?
O7C W22 O172 93.9(8) . . ?
O212 W22 O172 156.5(7) . . ?
O22T W22 O192 92.3(8) . . ?
O7C W22 O192 164.7(8) . . ?
O212 W22 O192 82.1(8) . . ?
O172 W22 O192 81.3(8) . . ?
O22T W22 O4S2 169.4(7) . . ?
O7C W22 O4S2 85.2(7) . . ?
O212 W22 O4S2 73.0(7) . . ?
O172 W22 O4S2 87.7(7) . . ?
O192 W22 O4S2 80.2(7) . . ?
O22T W22 K1 43.7(6) . 2_544 ?
O7C W22 K1 146.5(6) . 2_544 ?
O212 W22 K1 90.7(5) . 2_544 ?
O172 W22 K1 90.9(5) . 2_544 ?
O192 W22 K1 48.6(5) . 2_544 ?
O4S2 W22 K1 128.2(4) . 2_544 ?
O22T W22 K3 89.9(6) . . ?
O7C W22 K3 48.3(7) . . ?
O212 W22 K3 146.0(6) . . ?
O172 W22 K3 49.6(5) . . ?
O192 W22 K3 130.6(6) . . ?
O4S2 W22 K3 100.7(4) . . ?
K1 W22 K3 116.99(17) 2_544 . ?
O3S1 Si1 O4S1 115.9(14) . . ?
O3S1 Si1 O2S1 115.9(14) . . ?
O4S1 Si1 O2S1 106.5(14) . . ?
O3S1 Si1 O1S1 105.1(14) . . ?
O4S1 Si1 O1S1 104.7(14) . . ?
O2S1 Si1 O1S1 108.0(15) . . ?
O3S1 Si1 Ce 42.9(9) . . ?
O4S1 Si1 Ce 92.4(10) . . ?
O2S1 Si1 Ce 92.4(10) . . ?
O1S1 Si1 Ce 147.9(10) . . ?
O1S2 Si2 O2S2 108.9(9) . . ?
O1S2 Si2 O4S2 111.1(10) . . ?
O2S2 Si2 O4S2 111.3(9) . . ?
O1S2 Si2 O3S2 108.5(9) . . ?
O2S2 Si2 O3S2 109.3(10) . . ?
O4S2 Si2 O3S2 107.7(9) . . ?
O1S2 Si2 Ce 88.5(7) . . ?
O2S2 Si2 Ce 89.9(7) . . ?
O4S2 Si2 Ce 39.8(6) . . ?
O3S2 Si2 Ce 147.5(7) . . ?
O3C Ce O4C 75.1(8) . . ?
O3C Ce O8C 148.3(7) . . ?
O4C Ce O8C 81.5(7) . . ?
O3C Ce O1C 75.7(8) . . ?
O4C Ce O1C 114.8(8) . . ?
O8C Ce O1C 134.5(7) . . ?
O3C Ce O5C 75.8(8) . . ?
O4C Ce O5C 143.0(7) . . ?
O8C Ce O5C 114.1(6) . . ?
O1C Ce O5C 79.0(7) . . ?
O3C Ce O7C 136.9(8) . . ?
O4C Ce O7C 144.7(7) . . ?
O8C Ce O7C 72.7(6) . . ?
O1C Ce O7C 71.3(7) . . ?
O5C Ce O7C 71.4(6) . . ?
O3C Ce O2C 115.0(8) . . ?
O4C Ce O2C 72.0(7) . . ?
O8C Ce O2C 76.4(6) . . ?
O1C Ce O2C 70.1(7) . . ?
O5C Ce O2C 142.4(6) . . ?
O7C Ce O2C 78.7(6) . . ?
O3C Ce O6C 79.6(8) . . ?
O4C Ce O6C 80.0(7) . . ?
O8C Ce O6C 75.5(6) . . ?
O1C Ce O6C 146.2(7) . . ?
O5C Ce O6C 72.7(6) . . ?
O7C Ce O6C 115.1(6) . . ?
O2C Ce O6C 142.7(6) . . ?
O3C Ce K3 155.2(6) . . ?
O4C Ce K3 97.4(6) . . ?
O8C Ce K3 48.2(4) . . ?
O1C Ce K3 86.7(6) . . ?
O5C Ce K3 118.3(5) . . ?
O7C Ce K3 47.3(5) . . ?
O2C Ce K3 41.1(5) . . ?
O6C Ce K3 122.9(5) . . ?
O3C Ce K10 65.4(7) . . ?
O4C Ce K10 41.7(6) . . ?
O8C Ce K10 82.9(5) . . ?
O1C Ce K10 138.3(6) . . ?
O5C Ce K10 104.5(5) . . ?
O7C Ce K10 150.0(5) . . ?
O2C Ce K10 112.7(5) . . ?
O6C Ce K10 39.6(5) . . ?
K3 Ce K10 123.9(3) . . ?
O3C Ce Si1 47.1(6) . . ?
O4C Ce Si1 54.3(6) . . ?
O8C Ce Si1 129.6(4) . . ?
O1C Ce Si1 63.1(5) . . ?
O5C Ce Si1 115.9(5) . . ?
O7C Ce Si1 130.2(5) . . ?
O2C Ce Si1 68.3(5) . . ?
O6C Ce Si1 113.8(5) . . ?
K3 Ce Si1 109.34(16) . . ?
K10 Ce Si1 79.0(3) . . ?
O3C Ce Si2 125.4(6) . . ?
O4C Ce Si2 113.1(6) . . ?
O8C Ce Si2 47.2(4) . . ?
O1C Ce Si2 131.4(5) . . ?
O5C Ce Si2 67.8(5) . . ?
O7C Ce Si2 65.1(5) . . ?
O2C Ce Si2 118.8(5) . . ?
O6C Ce Si2 51.8(5) . . ?
K3 Ce Si2 79.38(16) . . ?
K10 Ce Si2 85.6(3) . . ?
Si1 Ce Si2 164.62(13) . . ?
W10 O1C Ce 141.4(12) . . ?
W11 O2C Ce 131.3(10) . . ?
W11 O2C K3 126.4(9) . . ?
Ce O2C K3 102.0(7) . . ?
W5 O3C Ce 167.2(14) . . ?
W9 O4C Ce 152.9(13) . . ?
W9 O4C K10 100.5(10) . . ?
Ce O4C K10 106.1(9) . . ?
W21 O5C Ce 132.1(10) . . ?
W14 O6C Ce 153.0(10) . . ?
W14 O6C K10 96.3(8) . . ?
Ce O6C K10 107.9(7) . . ?
W22 O7C Ce 135.8(10) . . ?
W22 O7C K3 105.1(9) . . ?
Ce O7C K3 95.2(6) . . ?
W16 O8C Ce 159.7(10) . . ?
W16 O8C K3 103.1(8) . . ?
Ce O8C K3 94.8(6) . . ?
W1 O1T K8 98.7(10) . . ?
W2 O2T K6 98.5(10) . 4_455 ?
W3 O3T K4 105.9(9) . 4 ?
W3 O3T K5 103.2(9) . 4 ?
K4 O3T K5 96.7(7) 4 4 ?
W3 O3T K8 91.2(9) . 3_444 ?
K4 O3T K8 117.3(8) 4 3_444 ?
K5 O3T K8 137.9(8) 4 3_444 ?
W4 O4T K9 120.9(12) . 2_454 ?
W4 O4T K11 153.1(13) . 3_455 ?
K9 O4T K11 85.1(8) 2_454 3_455 ?
W5 O5T K4 131.2(10) . . ?
W9 O9T K1 160.4(12) . . ?
W9 O9T K2 106.8(10) . . ?
K1 O9T K2 91.2(6) . . ?
W9 O9T K7 99.1(9) . . ?
K1 O9T K7 87.2(6) . . ?
K2 O9T K7 93.7(6) . . ?
W10 O10T K9 142.7(13) . . ?
W10 O10T K8 109.3(11) . . ?
K9 O10T K8 107.9(9) . . ?
W11 O11T K5 114.4(10) . 4 ?
Si1 O1S1 W3 124.9(15) . . ?
Si1 O1S1 W2 126.9(14) . . ?
W3 O1S1 W2 92.3(10) . . ?
Si1 O1S1 W1 118.7(14) . . ?
W3 O1S1 W1 92.5(9) . . ?
W2 O1S1 W1 92.1(10) . . ?
W12 O12T K3 149.1(11) . 2_554 ?
Si2 O1S2 W14 124.4(10) . . ?
Si2 O1S2 W12 124.9(10) . . ?
W14 O1S2 W12 91.4(6) . . ?
Si2 O1S2 W13 124.9(9) . . ?
W14 O1S2 W13 92.2(6) . . ?
W12 O1S2 W13 88.5(6) . . ?
W2 O12 W1 124.8(15) . . ?
W2 O12 K6 108.4(11) . 4_455 ?
W1 O12 K6 125.0(12) . 4_455 ?
W3 O13 W1 123.4(16) . . ?
W3 O13 K8 93.7(11) . 3_444 ?
W1 O13 K8 120.8(14) . 3_444 ?
W14 O14T K4 103.1(8) . . ?
W14 O14T K5 104.2(8) . . ?
K4 O14T K5 89.2(6) . . ?
W15 O15T K9 139.6(12) . 2_554 ?
W16 O16T K1 142.7(10) . . ?
W1 O16 W6 143.1(14) . . ?
W17 O17T K7 105.1(9) . 2_544 ?
W18 O18T K6 134.4(11) . . ?
W19 O19T K2 150.6(10) . 2_544 ?
W19 O19T K1 101.6(9) . 2_544 ?
K2 O19T K1 99.9(7) 2_544 2_544 ?
W19 O19T K7 100.0(8) . 2_544 ?
K2 O19T K7 100.4(7) 2_544 2_544 ?
K1 O19T K7 88.4(6) 2_544 2_544 ?
W20 O20T K1 150.4(11) . 4_556 ?
W20 O20T K2 103.5(9) . 4_556 ?
K1 O20T K2 100.2(7) 4_556 4_556 ?
W21 O21T K2 114.0(10) . 4_556 ?
W21 O21T K4 95.9(8) . . ?
K2 O21T K4 112.1(7) 4_556 . ?
Si1 O2S1 W4 128.9(15) . . ?
Si1 O2S1 W6 121.7(14) . . ?
W4 O2S1 W6 92.2(10) . . ?
Si1 O2S1 W5 120.9(15) . . ?
W4 O2S1 W5 90.9(9) . . ?
W6 O2S1 W5 92.6(9) . . ?
W22 O22T K1 111.6(8) . 2_544 ?
Si2 O2S2 W17 124.6(9) . . ?
Si2 O2S2 W16 123.6(10) . . ?
W17 O2S2 W16 92.4(6) . . ?
Si2 O2S2 W15 125.2(9) . . ?
W17 O2S2 W15 90.0(6) . . ?
W16 O2S2 W15 91.0(6) . . ?
W2 O23 W3 117.2(10) . . ?
W2 O23 K8 129.0(10) . 3_444 ?
W3 O23 K8 94.5(8) . 3_444 ?
W4 O24 W2 159.2(15) . . ?
W2 O28 W8 143.2(13) . . ?
Si2 O3S2 W20 123.4(10) . . ?
Si2 O3S2 W18 125.5(9) . . ?
W20 O3S2 W18 92.1(6) . . ?
Si2 O3S2 W19 121.7(9) . . ?
W20 O3S2 W19 92.5(6) . . ?
W18 O3S2 W19 92.7(6) . . ?
W8 O38 W3 145.7(14) . . ?
W8 O38 K4 115.2(10) . 4 ?
W3 O38 K4 95.9(9) . 4 ?
Si1 O3S1 W11 130.0(14) . . ?
Si1 O3S1 W10 128.1(15) . . ?
W11 O3S1 W10 96.3(10) . . ?
Si1 O4S1 W7 125.4(14) . . ?
Si1 O4S1 W8 125.3(14) . . ?
W7 O4S1 W8 92.4(9) . . ?
Si1 O4S1 W9 118.5(14) . . ?
W7 O4S1 W9 92.9(9) . . ?
W8 O4S1 W9 93.8(9) . . ?
Si2 O4S2 W21 128.6(9) . . ?
Si2 O4S2 W22 127.5(9) . . ?
W21 O4S2 W22 94.3(6) . . ?
W4 O45 W5 119.5(10) . . ?
W4 O46 W6 124.2(14) . . ?
W7 O47 W4 140.3(14) . . ?
W5 O56 W6 127.1(14) . . ?
W5 O57 W7 145.2(16) . . ?
W5 O57 K10 115.6(12) . . ?
W7 O57 K10 93.9(10) . . ?
W8 O78 W7 127.0(12) . . ?
W7 O79 W9 129.4(12) . . ?
W7 O79 K7 122.4(10) . . ?
W9 O79 K7 107.3(10) . . ?
W7 O79 K10 106.2(10) . . ?
W9 O79 K10 103.6(10) . . ?
K7 O79 K10 63.7(7) . . ?
W8 O89 W9 129.3(13) . . ?
W8 O89 K2 123.2(11) . . ?
W9 O89 K2 107.2(10) . . ?
W11 O101 W10 122.6(12) . . ?
W1 O110 W10 147.9(12) . . ?
W1 O110 K8 104.5(10) . . ?
W10 O110 K8 100.7(8) . . ?
W12 O123 W13 120.9(10) . . ?
W14 O124 W12 120.0(9) . . ?
W14 O124 K10 92.8(8) . . ?
W12 O124 K10 125.4(9) . . ?
W16 O126 W12 147.7(10) . . ?
W20 O130 W13 146.5(11) . . ?
W13 O134 W14 120.1(10) . . ?
W13 O134 K5 132.3(10) . . ?
W14 O134 K5 107.6(9) . . ?
W18 O138 W13 146.3(11) . . ?
W14 O141 W21 138.7(10) . . ?
W14 O141 K4 98.5(7) . . ?
W21 O141 K4 92.3(7) . . ?
W15 O156 W16 121.3(9) . . ?
W17 O157 W15 118.1(11) . . ?
W15 O158 W18 158.3(12) . . ?
W17 O167 W16 120.8(9) . . ?
W17 O167 K3 103.6(7) . . ?
W16 O167 K3 101.3(8) . . ?
W17 O172 W22 152.8(10) . . ?
W17 O172 K3 102.9(7) . . ?
W22 O172 K3 100.9(7) . . ?
W17 O179 W19 146.3(11) . . ?
W17 O179 K7 98.1(7) . 2_544 ?
W19 O179 K7 103.2(8) . 2_544 ?
W18 O180 W20 118.3(9) . . ?
W18 O189 W19 121.2(10) . . ?
W20 O190 W19 119.9(9) . . ?
W19 O192 W22 152.8(11) . . ?
W19 O192 K1 97.8(8) . 2_544 ?
W22 O192 K1 99.5(7) . 2_544 ?
W20 O201 W21 157.4(10) . . ?
W20 O201 K2 98.7(7) . 4_556 ?
W21 O201 K2 97.2(6) . 4_556 ?
W22 O212 W21 115.5(9) . . ?
W22 O212 K11 122.2(9) . 4 ?
W21 O212 K11 118.6(9) . 4 ?
W3 O311 W11 159.5(14) . . ?
W3 O311 K5 98.4(9) . 4 ?
W11 O311 K5 100.9(9) . 4 ?
W6 O610 W10 150.1(15) . . ?
W11 O911 W9 133.9(13) . . ?
O16T K1 O8W 80.4(7) . . ?
O16T K1 O20T 101.0(6) . 4 ?
O8W K1 O20T 141.6(8) . 4 ?
O16T K1 O22T 90.4(6) . 2_554 ?
O8W K1 O22T 67.9(7) . 2_554 ?
O20T K1 O22T 149.4(7) 4 2_554 ?
O16T K1 O19T 145.8(7) . 2_554 ?
O8W K1 O19T 84.5(7) . 2_554 ?
O20T K1 O19T 73.0(6) 4 2_554 ?
O22T K1 O19T 112.0(6) 2_554 2_554 ?
O16T K1 O192 146.4(6) . 2_554 ?
O8W K1 O192 80.8(7) . 2_554 ?
O20T K1 O192 111.0(6) 4 2_554 ?
O22T K1 O192 56.6(5) 2_554 2_554 ?
O19T K1 O192 58.4(6) 2_554 2_554 ?
O16T K1 O9T 78.7(7) . . ?
O8W K1 O9T 70.8(7) . . ?
O20T K1 O9T 71.9(6) 4 . ?
O22T K1 O9T 138.6(6) 2_554 . ?
O19T K1 O9T 67.4(6) 2_554 . ?
O192 K1 O9T 120.4(6) 2_554 . ?
O16T K1 W19 161.7(5) . 2_554 ?
O8W K1 W19 81.5(6) . 2_554 ?
O20T K1 W19 91.8(5) 4 2_554 ?
O22T K1 W19 84.9(4) 2_554 2_554 ?
O19T K1 W19 28.5(4) 2_554 2_554 ?
O192 K1 W19 29.9(4) 2_554 2_554 ?
O9T K1 W19 93.2(5) . 2_554 ?
O16T K1 W22 114.9(5) . 2_554 ?
O8W K1 W22 71.7(6) . 2_554 ?
O20T K1 W22 136.3(5) 4 2_554 ?
O22T K1 W22 24.7(4) 2_554 2_554 ?
O19T K1 W22 88.7(4) 2_554 2_554 ?
O192 K1 W22 31.9(4) 2_554 2_554 ?
O9T K1 W22 136.9(5) . 2_554 ?
W19 K1 W22 60.69(10) 2_554 2_554 ?
O16T K1 K7 104.8(5) . . ?
O8W K1 K7 39.3(6) . . ?
O20T K1 K7 105.9(5) 4 . ?
O22T K1 K7 98.2(4) 2_554 . ?
O19T K1 K7 48.6(5) 2_554 . ?
O192 K1 K7 76.6(5) 2_554 . ?
O9T K1 K7 48.4(5) . . ?
W19 K1 K7 58.68(19) 2_554 . ?
W22 K1 K7 88.7(2) 2_554 . ?
O16T K1 K2 115.8(5) . . ?
O8W K1 K2 102.8(6) . . ?
O20T K1 K2 41.7(5) 4 . ?
O22T K1 K2 151.0(4) 2_554 . ?
O19T K1 K2 39.0(4) 2_554 . ?
O192 K1 K2 95.4(4) 2_554 . ?
O9T K1 K2 45.7(4) . . ?
W19 K1 K2 66.36(16) 2_554 . ?
W22 K1 K2 127.0(2) 2_554 . ?
K7 K1 K2 64.6(2) . . ?
O16T K1 K11 94.4(6) . 3 ?
O8W K1 K11 122.0(7) . 3 ?
O20T K1 K11 96.3(6) 4 3 ?
O22T K1 K11 54.2(5) 2_554 3 ?
O19T K1 K11 119.6(5) 2_554 3 ?
O192 K1 K11 72.7(5) 2_554 3 ?
O9T K1 K11 164.6(5) . 3 ?
W19 K1 K11 97.1(3) 2_554 3 ?
W22 K1 K11 58.5(3) 2_554 3 ?
K7 K1 K11 146.9(4) . 3 ?
K2 K1 K11 129.9(3) . 3 ?
O89 K2 O19T 109.9(7) . 2_554 ?
O89 K2 O21T 100.4(7) . 4 ?
O19T K2 O21T 145.9(7) 2_554 4 ?
O89 K2 O20T 111.7(7) . 4 ?
O19T K2 O20T 71.6(6) 2_554 4 ?
O21T K2 O20T 111.7(6) 4 4 ?
O89 K2 O201 130.5(6) . 4 ?
O19T K2 O201 109.1(6) 2_554 4 ?
O21T K2 O201 57.6(6) 4 4 ?
O20T K2 O201 55.5(5) 4 4 ?
O89 K2 O9T 54.7(7) . . ?
O19T K2 O9T 66.9(6) 2_554 . ?
O21T K2 O9T 147.0(7) 4 . ?
O20T K2 O9T 67.2(6) 4 . ?
O201 K2 O9T 119.0(6) 4 . ?
O89 K2 O5W 62.6(8) . . ?
O19T K2 O5W 141.8(8) 2_554 . ?
O21T K2 O5W 66.9(7) 4 . ?
O20T K2 O5W 77.1(7) 4 . ?
O201 K2 O5W 67.9(7) 4 . ?
O9T K2 O5W 81.3(7) . . ?
O89 K2 O13W 168.1(9) . . ?
O19T K2 O13W 69.9(8) 2_554 . ?
O21T K2 O13W 77.1(8) 4 . ?
O20T K2 O13W 79.8(9) 4 . ?
O201 K2 O13W 58.1(8) 4 . ?
O9T K2 O13W 131.7(9) . . ?
O5W K2 O13W 125.2(9) . . ?
O89 K2 W20 124.3(6) . 4 ?
O19T K2 W20 90.4(5) 2_554 4 ?
O21T K2 W20 85.2(5) 4 4 ?
O20T K2 W20 27.0(4) 4 4 ?
O201 K2 W20 28.5(3) 4 4 ?
O9T K2 W20 92.2(5) . 4 ?
O5W K2 W20 69.6(6) . 4 ?
O13W K2 W20 67.4(7) . 4 ?
O89 K2 W21 116.0(5) . 4 ?
O19T K2 W21 134.0(5) 2_554 4 ?
O21T K2 W21 24.4(4) 4 4 ?
O20T K2 W21 87.9(4) 4 4 ?
O201 K2 W21 33.1(3) 4 4 ?
O9T K2 W21 141.4(5) . 4 ?
O5W K2 W21 64.2(6) . 4 ?
O13W K2 W21 66.1(7) . 4 ?
W20 K2 W21 61.01(12) 4 4 ?
O89 K2 W9 30.8(5) . . ?
O19T K2 W9 87.4(5) 2_554 . ?
O21T K2 W9 126.5(5) 4 . ?
O20T K2 W9 85.1(4) 4 . ?
O201 K2 W9 126.1(4) 4 . ?
O9T K2 W9 24.2(4) . . ?
O5W K2 W9 68.5(6) . . ?
O13W K2 W9 155.7(7) . . ?
W20 K2 W9 105.5(2) 4 . ?
W21 K2 W9 132.5(2) 4 . ?
O89 K2 W8 22.4(5) . . ?
O19T K2 W8 122.6(5) 2_554 . ?
O21T K2 W8 82.0(5) 4 . ?
O20T K2 W8 131.3(5) 4 . ?
O201 K2 W8 127.3(4) 4 . ?
O9T K2 W8 76.8(5) . . ?
O5W K2 W8 65.7(6) . . ?
O13W K2 W8 147.8(8) . . ?
W20 K2 W8 135.0(2) 4 . ?
W21 K2 W8 102.04(17) 4 . ?
W9 K2 W8 53.16(11) . . ?
O2C K3 O12T 139.2(7) . 2_544 ?
O2C K3 O167 113.6(6) . . ?
O12T K3 O167 103.6(6) 2_544 . ?
O2C K3 O7C 66.6(6) . . ?
O12T K3 O7C 95.8(6) 2_544 . ?
O167 K3 O7C 93.5(6) . . ?
O2C K3 O172 115.5(6) . . ?
O12T K3 O172 73.8(6) 2_544 . ?
O167 K3 O172 53.6(5) . . ?
O7C K3 O172 54.1(6) . . ?
O2C K3 O7W 95.4(9) . 4 ?
O12T K3 O7W 73.6(9) 2_544 4 ?
O167 K3 O7W 127.6(9) . 4 ?
O7C K3 O7W 138.8(9) . 4 ?
O172 K3 O7W 146.1(9) . 4 ?
O2C K3 O8C 63.8(5) . . ?
O12T K3 O8C 138.5(6) 2_544 . ?
O167 K3 O8C 53.1(5) . . ?
O7C K3 O8C 58.0(5) . . ?
O172 K3 O8C 64.8(5) . . ?
O7W K3 O8C 147.6(9) 4 . ?
O2C K3 O18W 67.6(9) . . ?
O12T K3 O18W 136.5(9) 2_544 . ?
O167 K3 O18W 82.0(9) . . ?
O7C K3 O18W 127.3(9) . . ?
O172 K3 O18W 133.8(9) . . ?
O7W K3 O18W 69.5(11) 4 . ?
O8C K3 O18W 79.2(8) . . ?
O2C K3 W16 84.0(4) . . ?
O12T K3 W16 131.3(5) 2_544 . ?
O167 K3 W16 29.6(4) . . ?
O7C K3 W16 80.9(4) . . ?
O172 K3 W16 65.1(4) . . ?
O7W K3 W16 136.1(8) 4 . ?
O8C K3 W16 26.6(4) . . ?
O18W K3 W16 69.8(8) . . ?
O2C K3 W22 92.8(5) . . ?
O12T K3 W22 78.0(5) 2_544 . ?
O167 K3 W22 78.7(4) . . ?
O7C K3 W22 26.6(4) . . ?
O172 K3 W22 29.4(4) . . ?
O7W K3 W22 145.0(8) 4 . ?
O8C K3 W22 64.9(4) . . ?
O18W K3 W22 144.0(8) . . ?
W16 K3 W22 78.62(17) . . ?
O2C K3 W17 128.1(5) . . ?
O12T K3 W17 79.9(5) 2_544 . ?
O167 K3 W17 28.9(4) . . ?
O7C K3 W17 79.7(4) . . ?
O172 K3 W17 28.3(4) . . ?
O7W K3 W17 134.2(8) 4 . ?
O8C K3 W17 65.1(4) . . ?
O18W K3 W17 110.6(8) . . ?
W16 K3 W17 51.58(12) . . ?
W22 K3 W17 57.34(13) . . ?
O2C K3 W11 20.5(4) . . ?
O12T K3 W11 130.2(5) 2_544 . ?
O167 K3 W11 126.2(4) . . ?
O7C K3 W11 83.6(4) . . ?
O172 K3 W11 135.4(5) . . ?
O7W K3 W11 74.9(8) 4 . ?
O8C K3 W11 82.0(4) . . ?
O18W K3 W11 59.6(8) . . ?
W16 K3 W11 97.95(19) . . ?
W22 K3 W11 110.2(2) . . ?
W17 K3 W11 147.1(2) . . ?
O3T K4 O5T 84.7(6) 4_556 . ?
O3T K4 O1W 145.4(10) 4_556 . ?
O5T K4 O1W 73.8(9) . . ?
O3T K4 O14T 73.3(6) 4_556 . ?
O5T K4 O14T 63.2(6) . . ?
O1W K4 O14T 117.7(9) . . ?
O3T K4 O38 56.9(6) 4_556 4_556 ?
O5T K4 O38 132.9(7) . 4_556 ?
O1W K4 O38 122.2(10) . 4_556 ?
O14T K4 O38 120.1(7) . 4_556 ?
O3T K4 O141 113.0(6) 4_556 . ?
O5T K4 O141 103.8(6) . . ?
O1W K4 O141 98.6(9) . . ?
O14T K4 O141 55.1(5) . . ?
O38 K4 O141 115.2(6) 4_556 . ?
O3T K4 O21T 145.8(7) 4_556 . ?
O5T K4 O21T 128.2(6) . . ?
O1W K4 O21T 64.7(9) . . ?
O14T K4 O21T 110.6(6) . . ?
O38 K4 O21T 96.2(7) 4_556 . ?
O141 K4 O21T 56.2(5) . . ?
O3T K4 O5W 81.5(8) 4_556 4_556 ?
O5T K4 O5W 145.8(8) . 4_556 ?
O1W K4 O5W 130.5(10) . 4_556 ?
O14T K4 O5W 82.8(7) . 4_556 ?
O38 K4 O5W 60.5(8) 4_556 4_556 ?
O141 K4 O5W 54.7(7) . 4_556 ?
O21T K4 O5W 65.9(7) . 4_556 ?
O3T K4 W21 143.6(6) 4_556 . ?
O5T K4 W21 109.5(5) . . ?
O1W K4 W21 70.5(9) . . ?
O14T K4 W21 83.3(4) . . ?
O38 K4 W21 117.6(5) 4_556 . ?
O141 K4 W21 32.2(3) . . ?
O21T K4 W21 28.3(4) . . ?
O5W K4 W21 67.9(6) 4_556 . ?
O3T K4 W3 26.8(4) 4_556 4_556 ?
O5T K4 W3 107.5(5) . 4_556 ?
O1W K4 W3 140.1(9) . 4_556 ?
O14T K4 W3 96.3(4) . 4_556 ?
O38 K4 W3 30.1(5) 4_556 4_556 ?
O141 K4 W3 118.8(4) . 4_556 ?
O21T K4 W3 124.1(5) . 4_556 ?
O5W K4 W3 70.5(6) 4_556 4_556 ?
W21 K4 W3 138.1(3) . 4_556 ?
O3T K4 W14 94.6(5) 4_556 . ?
O5T K4 W14 79.6(5) . . ?
O1W K4 W14 107.5(9) . . ?
O14T K4 W14 26.2(4) . . ?
O38 K4 W14 125.2(6) 4_556 . ?
O141 K4 W14 29.3(3) . . ?
O21T K4 W14 84.4(5) . . ?
O5W K4 W14 70.5(6) 4_556 . ?
W21 K4 W14 57.45(14) . . ?
W3 K4 W14 112.0(2) 4_556 . ?
O3T K4 K5 42.3(5) 4_556 . ?
O5T K4 K5 96.5(5) . . ?
O1W K4 K5 163.8(9) . . ?
O14T K4 K5 46.4(4) . . ?
O38 K4 K5 73.9(5) 4_556 . ?
O141 K4 K5 70.7(4) . . ?
O21T K4 K5 115.1(5) . . ?
O5W K4 K5 53.4(6) 4_556 . ?
W21 K4 K5 101.7(3) . . ?
W3 K4 K5 54.70(18) 4_556 . ?
W14 K4 K5 57.33(19) . . ?
O2W K5 O134 104.9(8) . . ?
O2W K5 O11T 159.9(8) . 4_556 ?
O134 K5 O11T 95.0(7) . 4_556 ?
O2W K5 O3T 62.5(8) . 4_556 ?
O134 K5 O3T 117.1(7) . 4_556 ?
O11T K5 O3T 111.0(7) 4_556 4_556 ?
O2W K5 O311 113.5(9) . 4_556 ?
O134 K5 O311 124.4(7) . 4_556 ?
O11T K5 O311 54.8(6) 4_556 4_556 ?
O3T K5 O311 56.7(7) 4_556 4_556 ?
O2W K5 O14T 55.5(7) . . ?
O134 K5 O14T 56.2(6) . . ?
O11T K5 O14T 143.1(6) 4_556 . ?
O3T K5 O14T 71.0(6) 4_556 . ?
O311 K5 O14T 119.5(7) 4_556 . ?
O2W K5 O19W 86.3(9) . 3 ?
O134 K5 O19W 163.4(9) . 3 ?
O11T K5 O19W 73.6(8) 4_556 3 ?
O3T K5 O19W 78.8(8) 4_556 3 ?
O311 K5 O19W 58.8(8) 4_556 3 ?
O14T K5 O19W 139.0(8) . 3 ?
O2W K5 W3 86.6(7) . 4_556 ?
O134 K5 W3 125.7(5) . 4_556 ?
O11T K5 W3 84.1(5) 4_556 4_556 ?
O3T K5 W3 27.2(4) 4_556 4_556 ?
O311 K5 W3 29.6(5) 4_556 4_556 ?
O14T K5 W3 94.6(5) . 4_556 ?
O19W K5 W3 66.1(7) 3 4_556 ?
O2W K5 W11 141.8(7) . 4_556 ?
O134 K5 W11 109.7(5) . 4_556 ?
O11T K5 W11 23.9(4) 4_556 4_556 ?
O3T K5 W11 87.3(5) 4_556 4_556 ?
O311 K5 W11 30.9(5) 4_556 4_556 ?
O14T K5 W11 138.5(5) . 4_556 ?
O19W K5 W11 64.1(6) 3 4_556 ?
W3 K5 W11 60.28(15) 4_556 4_556 ?
O2W K5 W14 77.9(7) . . ?
O134 K5 W14 31.0(4) . . ?
O11T K5 W14 122.1(5) 4_556 . ?
O3T K5 W14 91.2(5) 4_556 . ?
O311 K5 W14 125.3(5) 4_556 . ?
O14T K5 W14 25.2(4) . . ?
O19W K5 W14 164.0(7) 3 . ?
W3 K5 W14 109.5(3) 4_556 . ?
W11 K5 W14 128.5(3) 4_556 . ?
O2W K5 K4 76.5(7) . . ?
O134 K5 K4 76.4(5) . . ?
O11T K5 K4 111.9(5) 4_556 . ?
O3T K5 K4 41.1(5) 4_556 . ?
O311 K5 K4 75.3(5) 4_556 . ?
O14T K5 K4 44.5(4) . . ?
O19W K5 K4 118.8(7) 3 . ?
W3 K5 K4 54.72(19) 4_556 . ?
W11 K5 K4 96.3(2) 4_556 . ?
W14 K5 K4 54.79(18) . . ?
O2W K5 K6 77.7(7) . 3 ?
O134 K5 K6 131.8(6) . 3 ?
O11T K5 K6 86.8(5) 4_556 3 ?
O3T K5 K6 106.7(5) 4_556 3 ?
O311 K5 K6 95.6(5) 4_556 3 ?
O14T K5 K6 129.0(5) . 3 ?
O19W K5 K6 37.8(6) 3 3 ?
W3 K5 K6 102.4(3) 4_556 3 ?
W11 K5 K6 90.6(2) 4_556 3 ?
W14 K5 K6 138.2(3) . 3 ?
K4 K5 K6 146.2(3) . 3 ?
O18T K6 O19W 160.6(10) . . ?
O18T K6 O16W 82.7(10) . 2_554 ?
O19W K6 O16W 82.9(12) . 2_554 ?
O18T K6 O12 110.0(8) . 4_656 ?
O19W K6 O12 82.6(10) . 4_656 ?
O16W K6 O12 88.8(11) 2_554 4_656 ?
O18T K6 O12W 88.8(13) . . ?
O19W K6 O12W 110.6(14) . . ?
O16W K6 O12W 141.6(15) 2_554 . ?
O12 K6 O12W 59.2(13) 4_656 . ?
O18T K6 O2T 63.0(7) . 4_656 ?
O19W K6 O2T 119.3(10) . 4_656 ?
O16W K6 O2T 59.9(9) 2_554 4_656 ?
O12 K6 O2T 53.4(7) 4_656 4_656 ?
O12W K6 O2T 82.9(13) . 4_656 ?
O18T K6 W2 85.9(6) . 4_656 ?
O19W K6 W2 101.8(9) . 4_656 ?
O16W K6 W2 72.0(9) 2_554 4_656 ?
O12 K6 W2 27.6(5) 4_656 4_656 ?
O12W K6 W2 70.2(12) . 4_656 ?
O2T K6 W2 25.8(4) 4_656 4_656 ?
O18T K6 W18 17.9(5) . . ?
O19W K6 W18 143.9(9) . . ?
O16W K6 W18 77.1(9) 2_554 . ?
O12 K6 W18 126.2(6) 4_656 . ?
O12W K6 W18 103.7(12) . . ?
O2T K6 W18 75.2(5) 4_656 . ?
W2 K6 W18 100.1(3) 4_656 . ?
O18T K6 K8 122.7(6) . 2_554 ?
O19W K6 K8 48.4(8) . 2_554 ?
O16W K6 K8 42.2(9) 2_554 2_554 ?
O12 K6 K8 64.5(6) 4_656 2_554 ?
O12W K6 K8 122.3(13) . 2_554 ?
O2T K6 K8 73.8(5) 4_656 2_554 ?
W2 K6 K8 66.2(3) 4_656 2_554 ?
W18 K6 K8 119.3(3) . 2_554 ?
O18T K6 K5 137.7(6) . 3 ?
O19W K6 K5 48.1(8) . 3 ?
O16W K6 K5 127.2(9) 2_554 3 ?
O12 K6 K5 100.8(6) 4_656 3 ?
O12W K6 K5 82.6(12) . 3 ?
O2T K6 K5 154.2(6) 4_656 3 ?
W2 K6 K5 128.4(3) 4_656 3 ?
W18 K6 K5 129.1(3) . 3 ?
K8 K6 K5 96.3(3) 2_554 3 ?
O79 K7 O8W 104.9(8) . . ?
O79 K7 O17T 140.3(8) . 2_554 ?
O8W K7 O17T 66.8(7) . 2_554 ?
O79 K7 K10 60.3(7) . . ?
O8W K7 K10 69.0(7) . . ?
O17T K7 K10 81.4(6) 2_554 . ?
O79 K7 O179 162.5(8) . 2_554 ?
O8W K7 O179 78.4(7) . 2_554 ?
O17T K7 O179 57.1(6) 2_554 2_554 ?
K10 K7 O179 134.9(7) . 2_554 ?
O79 K7 O9T 55.3(7) . . ?
O8W K7 O9T 67.2(7) . . ?
O17T K7 O9T 134.0(7) 2_554 . ?
K10 K7 O9T 82.6(6) . . ?
O179 K7 O9T 112.7(7) 2_554 . ?
O79 K7 O19T 107.3(7) . 2_554 ?
O8W K7 O19T 78.7(7) . 2_554 ?
O17T K7 O19T 108.7(7) 2_554 2_554 ?
K10 K7 O19T 139.0(7) . 2_554 ?
O179 K7 O19T 56.0(6) 2_554 2_554 ?
O9T K7 O19T 61.6(6) . 2_554 ?
O79 K7 W17 166.5(6) . 2_554 ?
O8W K7 W17 69.6(6) . 2_554 ?
O17T K7 W17 26.4(4) 2_554 2_554 ?
K10 K7 W17 106.4(5) . 2_554 ?
O179 K7 W17 30.7(4) 2_554 2_554 ?
O9T K7 W17 128.7(6) . 2_554 ?
O19T K7 W17 84.1(5) 2_554 2_554 ?
O79 K7 W9 29.7(5) . . ?
O8W K7 W9 82.5(6) . . ?
O17T K7 W9 142.7(5) 2_554 . ?
K10 K7 W9 67.7(4) . . ?
O179 K7 W9 138.2(5) 2_554 . ?
O9T K7 W9 25.8(4) . . ?
O19T K7 W9 84.1(4) 2_554 . ?
W17 K7 W9 151.3(4) 2_554 . ?
O79 K7 W19 134.0(6) . 2_554 ?
O8W K7 W19 77.1(6) . 2_554 ?
O17T K7 W19 83.7(5) 2_554 2_554 ?
K10 K7 W19 146.0(6) . 2_554 ?
O179 K7 W19 29.0(4) 2_554 2_554 ?
O9T K7 W19 86.2(5) . 2_554 ?
O19T K7 W19 26.9(4) 2_554 2_554 ?
W17 K7 W19 58.00(17) 2_554 2_554 ?
W9 K7 W19 110.3(3) . 2_554 ?
O79 K7 W7 23.3(5) . . ?
O8W K7 W7 124.0(7) . . ?
O17T K7 W7 130.2(5) 2_554 . ?
K10 K7 W7 64.1(5) . . ?
O179 K7 W7 157.4(5) 2_554 . ?
O9T K7 W7 77.9(5) . . ?
O19T K7 W7 121.0(5) 2_554 . ?
W17 K7 W7 151.9(3) 2_554 . ?
W9 K7 W7 52.84(16) . . ?
W19 K7 W7 143.7(3) 2_554 . ?
O79 K7 K1 98.9(6) . . ?
O8W K7 K1 38.7(6) . . ?
O17T K7 K1 95.9(5) 2_554 . ?
K10 K7 K1 97.6(5) . . ?
O179 K7 K1 72.7(5) 2_554 . ?
O9T K7 K1 44.4(5) . . ?
O19T K7 K1 43.0(4) 2_554 . ?
W17 K7 K1 84.4(3) 2_554 . ?
W9 K7 K1 69.2(2) . . ?
W19 K7 K1 53.85(18) 2_554 . ?
W7 K7 K1 122.0(3) . . ?
O14W K8 O16W 127.6(13) . . ?
O14W K8 O110 82.0(11) . . ?
O16W K8 O110 122.3(10) . . ?
O14W K8 O23 109.2(11) . 3_444 ?
O16W K8 O23 76.0(10) . 3_444 ?
O110 K8 O23 147.2(7) . 3_444 ?
O14W K8 O10T 76.4(11) . . ?
O16W K8 O10T 81.9(10) . . ?
O110 K8 O10T 55.8(7) . . ?
O23 K8 O10T 155.6(8) 3_444 . ?
O14W K8 O13 108.0(12) . 3_444 ?
O16W K8 O13 112.3(11) . 3_444 ?
O110 K8 O13 98.3(8) . 3_444 ?
O23 K8 O13 49.2(7) 3_444 3_444 ?
O10T K8 O13 153.4(8) . 3_444 ?
O14W K8 O1T 68.4(11) . . ?
O16W K8 O1T 163.9(10) . . ?
O110 K8 O1T 52.8(6) . . ?
O23 K8 O1T 101.6(7) 3_444 . ?
O10T K8 O1T 102.5(7) . . ?
O13 K8 O1T 57.9(7) 3_444 . ?
O14W K8 O19W 143.5(12) . 2_544 ?
O16W K8 O19W 76.3(11) . 2_544 ?
O110 K8 O19W 61.6(8) . 2_544 ?
O23 K8 O19W 103.0(8) 3_444 2_544 ?
O10T K8 O19W 81.5(9) . 2_544 ?
O13 K8 O19W 80.5(9) 3_444 2_544 ?
O1T K8 O19W 89.0(8) . 2_544 ?
O14W K8 O3T 62.0(11) . 3_444 ?
O16W K8 O3T 124.4(10) . 3_444 ?
O110 K8 O3T 113.2(7) . 3_444 ?
O23 K8 O3T 53.7(6) 3_444 3_444 ?
O10T K8 O3T 138.3(7) . 3_444 ?
O13 K8 O3T 52.2(7) 3_444 3_444 ?
O1T K8 O3T 61.8(6) . 3_444 ?
O19W K8 O3T 132.2(9) 2_544 3_444 ?
O14W K8 W3 89.9(10) . 3_444 ?
O16W K8 W3 108.3(9) . 3_444 ?
O110 K8 W3 121.4(6) . 3_444 ?
O23 K8 W3 32.3(4) 3_444 3_444 ?
O10T K8 W3 166.2(6) . 3_444 ?
O13 K8 W3 31.1(6) 3_444 3_444 ?
O1T K8 W3 70.3(5) . 3_444 ?
O19W K8 W3 109.6(7) 2_544 3_444 ?
O3T K8 W3 27.9(4) 3_444 3_444 ?
O14W K8 W1 76.1(10) . . ?
O16W K8 W1 145.1(9) . . ?
O110 K8 W1 26.4(4) . . ?
O23 K8 W1 124.3(6) 3_444 . ?
O10T K8 W1 80.0(5) . . ?
O13 K8 W1 75.9(6) 3_444 . ?
O1T K8 W1 26.6(4) . . ?
O19W K8 W1 71.8(7) 2_544 . ?
O3T K8 W1 88.1(5) 3_444 . ?
W3 K8 W1 95.3(3) 3_444 . ?
O14W K8 W10 80.6(10) . . ?
O16W K8 W10 97.8(9) . . ?
O110 K8 W10 31.9(4) . . ?
O23 K8 W10 170.2(6) 3_444 . ?
O10T K8 W10 24.2(5) . . ?
O13 K8 W10 129.3(7) 3_444 . ?
O1T K8 W10 82.2(5) . . ?
O19W K8 W10 67.8(7) 2_544 . ?
O3T K8 W10 134.9(5) 3_444 . ?
W3 K8 W10 152.5(4) 3_444 . ?
W1 K8 W10 57.35(17) . . ?
O17W K9 O10T 72.5(10) . . ?
O17W K9 O11W 145.1(16) . . ?
O10T K9 O11W 89.4(14) . . ?
O17W K9 O15T 65.5(10) . 2_544 ?
O10T K9 O15T 88.5(8) . 2_544 ?
O11W K9 O15T 84.8(14) . 2_544 ?
O17W K9 O4T 121.5(11) . 2_444 ?
O10T K9 O4T 132.4(10) . 2_444 ?
O11W K9 O4T 92.8(14) . 2_444 ?
O15T K9 O4T 139.1(9) 2_544 2_444 ?
O17W K9 W4 142.9(9) . 2_444 ?
O10T K9 W4 124.5(8) . 2_444 ?
O11W K9 W4 71.9(13) . 2_444 ?
O15T K9 W4 138.0(7) 2_544 2_444 ?
O4T K9 W4 21.7(5) 2_444 2_444 ?
O17W K9 K11 71.0(9) . 4 ?
O10T K9 K11 118.6(8) . 4 ?
O11W K9 K11 142.8(13) . 4 ?
O15T K9 K11 117.5(8) 2_544 4 ?
O4T K9 K11 50.5(7) 2_444 4 ?
W4 K9 K11 72.0(4) 2_444 4 ?
O17W K9 K8 100.8(9) . . ?
O10T K9 K8 38.2(6) . . ?
O11W K9 K8 52.5(12) . . ?
O15T K9 K8 77.3(6) 2_544 . ?
O4T K9 K8 131.5(7) 2_444 . ?
W4 K9 K8 111.5(4) 2_444 . ?
K11 K9 K8 155.1(5) 4 . ?
O20W K10 O79 107.5(10) . . ?
O20W K10 K7 109.3(9) . . ?
O79 K10 K7 56.1(6) . . ?
O20W K10 O124 92.8(9) . . ?
O79 K10 O124 158.9(10) . . ?
K7 K10 O124 123.1(8) . . ?
O20W K10 O6C 105.1(9) . . ?
O79 K10 O6C 114.6(9) . . ?
K7 K10 O6C 145.6(9) . . ?
O124 K10 O6C 52.2(6) . . ?
O20W K10 O4C 135.1(11) . . ?
O79 K10 O4C 53.1(7) . . ?
K7 K10 O4C 92.2(7) . . ?
O124 K10 O4C 108.0(8) . . ?
O6C K10 O4C 63.7(7) . . ?
O20W K10 O57 68.4(9) . . ?
O79 K10 O57 53.3(8) . . ?
K7 K10 O57 102.6(8) . . ?
O124 K10 O57 134.3(9) . . ?
O6C K10 O57 91.5(8) . . ?
O4C K10 O57 68.7(8) . . ?
O20W K10 O8W 140.1(11) . . ?
O79 K10 O8W 90.8(8) . . ?
K7 K10 O8W 52.5(6) . . ?
O124 K10 O8W 76.7(8) . . ?
O6C K10 O8W 98.5(8) . . ?
O4C K10 O8W 84.3(8) . . ?
O57 K10 O8W 143.3(9) . . ?
O20W K10 W14 84.6(8) . . ?
O79 K10 W14 141.5(8) . . ?
K7 K10 W14 154.5(8) . . ?
O124 K10 W14 32.4(4) . . ?
O6C K10 W14 28.6(4) . . ?
O4C K10 W14 92.2(7) . . ?
O57 K10 W14 102.5(7) . . ?
O8W K10 W14 103.1(7) . . ?
O20W K10 W9 134.0(9) . . ?
O79 K10 W9 30.1(5) . . ?
K7 K10 W9 67.0(4) . . ?
O124 K10 W9 128.9(7) . . ?
O6C K10 W9 90.3(6) . . ?
O4C K10 W9 26.8(5) . . ?
O57 K10 W9 68.2(6) . . ?
O8W K10 W9 76.5(6) . . ?
W14 K10 W9 118.9(5) . . ?
O20W K10 W7 80.1(8) . . ?
O79 K10 W7 28.5(5) . . ?
K7 K10 W7 72.5(5) . . ?
O124 K10 W7 164.4(8) . . ?
O6C K10 W7 116.1(7) . . ?
O4C K10 W7 69.3(6) . . ?
O57 K10 W7 30.1(5) . . ?
O8W K10 W7 117.5(7) . . ?
W14 K10 W7 132.3(6) . . ?
W9 K10 W7 54.6(3) . . ?
O20W K10 Ce 119.6(8) . . ?
O79 K10 Ce 82.3(6) . . ?
K7 K10 Ce 123.3(6) . . ?
O124 K10 Ce 82.6(6) . . ?
O6C K10 Ce 32.5(4) . . ?
O4C K10 Ce 32.2(5) . . ?
O57 K10 Ce 73.0(6) . . ?
O8W K10 Ce 97.4(7) . . ?
W14 K10 Ce 60.7(3) . . ?
W9 K10 Ce 59.0(3) . . ?
W7 K10 Ce 88.9(4) . . ?
O15W K11 O212 157.0(11) 1_455 4_556 ?
O15W K11 O13W 99.0(12) 1_455 1_556 ?
O212 K11 O13W 59.5(10) 4_556 1_556 ?
O15W K11 O4T 59.9(9) 1_455 3_455 ?
O212 K11 O4T 141.6(10) 4_556 3_455 ?
O13W K11 O4T 158.9(12) 1_556 3_455 ?
O15W K11 K9 101.0(9) 1_455 4_556 ?
O212 K11 K9 102.0(7) 4_556 4_556 ?
O13W K11 K9 152.0(11) 1_556 4_556 ?
O4T K11 K9 44.4(6) 3_455 4_556 ?
O15W K11 K1 110.5(9) 1_455 3 ?
O212 K11 K1 63.9(6) 4_556 3 ?
O13W K11 K1 50.8(9) 1_556 3 ?
O4T K11 K1 131.2(8) 3_455 3 ?
K9 K11 K1 103.4(5) 4_556 3 ?
O15W K11 K2 93.8(8) 1_455 1_556 ?
O212 K11 K2 65.5(6) 4_556 1_556 ?
O13W K11 K2 45.0(9) 1_556 1_556 ?
O4T K11 K2 131.7(8) 3_455 1_556 ?
K9 K11 K2 150.6(6) 4_556 1_556 ?
K1 K11 K2 94.7(4) 3 1_556 ?
W15 O4W W12 144.0(11) . . ?
K4 O5W K2 101.3(9) 4 . ?
K1 O8W K7 102.0(9) . . ?
K1 O8W K10 134.3(10) . . ?
K7 O8W K10 58.5(7) . . ?
K11 O13W K2 96.6(13) 1_554 . ?
K8 O16W K6 95.4(13) . 2_544 ?
K6 O19W K8 90.9(10) . 2_554 ?
K6 O19W K5 94.1(11) . 3 ?
K8 O19W K5 172.2(14) 2_554 3 ?

loop_
_geom_bond_atom_site_label_1
_geom_bond_atom_site_label_2
_geom_bond_distance
_geom_bond_site_symmetry_2
_geom_bond_publ_flag
W1 O1T 1.71(2) . ?
W1 O110 1.74(2) . ?
W1 O16 1.89(2) . ?
W1 O13 1.94(3) . ?
W1 O12 1.95(3) . ?
W1 O1S1 2.43(3) . ?
W1 K8 3.781(12) . ?
W2 O2T 1.73(3) . ?
W2 O28 1.86(2) . ?
W2 O23 1.90(2) . ?
W2 O12 1.92(3) . ?
W2 O24 1.94(2) . ?
W2 O1S1 2.33(3) . ?
W2 K6 3.926(13) 4_455 ?
W3 O3T 1.75(2) . ?
W3 O311 1.86(2) . ?
W3 O38 1.88(2) . ?
W3 O13 1.93(3) . ?
W3 O23 2.00(2) . ?
W3 O1S1 2.29(3) . ?
W3 K5 3.726(11) 4 ?
W3 K4 3.727(8) 4 ?
W3 K8 3.733(12) 3_444 ?
W4 O4T 1.73(3) . ?
W4 O45 1.834(19) . ?
W4 O24 1.89(2) . ?
W4 O46 1.90(3) . ?
W4 O47 1.91(3) . ?
W4 O2S1 2.35(3) . ?
W4 K9 4.026(16) 2_454 ?
W5 O3C 1.77(3) . ?
W5 O5T 1.77(2) . ?
W5 O57 1.85(3) . ?
W5 O56 1.92(3) . ?
W5 O45 2.08(2) . ?
W5 O2S1 2.39(3) . ?
W6 O6T 1.72(3) . ?
W6 O610 1.84(3) . ?
W6 O16 1.90(2) . ?
W6 O56 1.94(3) . ?
W6 O46 1.96(3) . ?
W6 O2S1 2.39(3) . ?
W7 O7T 1.68(2) . ?
W7 O79 1.89(2) . ?
W7 O47 1.89(3) . ?
W7 O57 1.91(3) . ?
W7 O78 1.93(2) . ?
W7 O4S1 2.36(3) . ?
W7 K10 3.81(2) . ?
W7 K7 4.033(12) . ?
W8 O8T 1.71(2) . ?
W8 O89 1.83(2) . ?
W8 O38 1.87(2) . ?
W8 O78 1.92(2) . ?
W8 O28 1.92(2) . ?
W8 O4S1 2.41(3) . ?
W8 K2 4.021(9) . ?
W9 O9T 1.66(2) . ?
W9 O4C 1.74(2) . ?
W9 O911 1.92(2) . ?
W9 O79 1.95(2) . ?
W9 O89 2.08(2) . ?
W9 O4S1 2.44(3) . ?
W9 K7 3.764(11) . ?
W9 K10 3.784(19) . ?
W9 K2 3.880(8) . ?
W10 O10T 1.71(2) . ?
W10 O1C 1.76(2) . ?
W10 O101 1.92(2) . ?
W10 O610 1.93(3) . ?
W10 O110 2.12(2) . ?
W10 O3S1 2.28(3) . ?
W10 K8 3.937(12) . ?
W11 O11T 1.74(2) . ?
W11 O2C 1.747(19) . ?
W11 O911 1.88(2) . ?
W11 O101 1.91(2) . ?
W11 O311 2.04(2) . ?
W11 O3S1 2.23(3) . ?
W11 K5 3.906(9) 4 ?
W11 K3 4.023(9) . ?
W12 O12T 1.69(2) . ?
W12 O123 1.90(2) . ?
W12 O126 1.931(17) . ?
W12 O4W 1.96(2) . ?
W12 O124 1.965(19) . ?
W12 O1S2 2.380(17) . ?
W13 O13T 1.718(18) . ?
W13 O134 1.84(2) . ?
W13 O130 1.923(18) . ?
W13 O138 1.956(19) . ?
W13 O123 1.96(2) . ?
W13 O1S2 2.429(17) . ?
W14 O14T 1.72(2) . ?
W14 O6C 1.729(19) . ?
W14 O141 1.880(17) . ?
W14 O124 1.927(18) . ?
W14 O134 2.11(2) . ?
W14 O1S2 2.331(18) . ?
W14 K10 3.592(19) . ?
W14 K4 3.798(10) . ?
W14 K5 3.912(9) . ?
W15 O15T 1.75(2) . ?
W15 O156 1.849(18) . ?
W15 O4W 1.859(19) . ?
W15 O158 1.910(19) . ?
W15 O157 1.95(2) . ?
W15 O2S2 2.394(17) . ?
W16 O16T 1.74(2) . ?
W16 O8C 1.768(18) . ?
W16 O126 1.901(18) . ?
W16 O167 1.940(19) . ?
W16 O156 2.025(19) . ?
W16 O2S2 2.343(16) . ?
W16 K3 3.846(9) . ?
W17 O17T 1.72(2) . ?
W17 O172 1.899(19) . ?
W17 O179 1.922(19) . ?
W17 O167 1.937(18) . ?
W17 O157 1.94(2) . ?
W17 O2S2 2.326(17) . ?
W17 K7 3.728(12) 2_544 ?
W17 K3 3.900(9) . ?
W18 O18T 1.77(2) . ?
W18 O138 1.883(19) . ?
W18 O189 1.901(19) . ?
W18 O158 1.918(19) . ?
W18 O180 1.923(18) . ?
W18 O3S2 2.316(18) . ?
W18 K6 4.107(12) . ?
W19 O19T 1.78(2) . ?
W19 O192 1.84(2) . ?
W19 O179 1.924(19) . ?
W19 O190 1.949(18) . ?
W19 O189 1.955(19) . ?
W19 O3S2 2.328(17) . ?
W19 K1 3.649(6) 2_544 ?
W19 K7 3.860(12) 2_544 ?
W20 O20T 1.73(2) . ?
W20 O201 1.785(17) . ?
W20 O130 1.905(18) . ?
W20 O190 1.919(18) . ?
W20 O180 1.953(18) . ?
W20 O3S2 2.307(17) . ?
W20 K2 3.695(9) 4_556 ?
W21 O21T 1.75(2) . ?
W21 O5C 1.766(19) . ?
W21 O212 1.940(17) . ?
W21 O141 1.960(17) . ?
W21 O201 2.135(17) . ?
W21 O4S2 2.220(17) . ?
W21 K4 3.677(9) . ?
W21 K2 3.873(7) 4_556 ?
W22 O22T 1.722(18) . ?
W22 O7C 1.80(2) . ?
W22 O212 1.926(18) . ?
W22 O172 1.939(18) . ?
W22 O192 2.06(2) . ?
W22 O4S2 2.241(16) . ?
W22 K1 3.833(7) 2_544 ?
W22 K3 3.876(9) . ?
Si1 O3S1 1.59(3) . ?
Si1 O4S1 1.61(3) . ?
Si1 O2S1 1.63(3) . ?
Si1 O1S1 1.66(3) . ?
Si1 Ce 4.487(8) . ?
Si2 O1S2 1.625(18) . ?
Si2 O2S2 1.635(18) . ?
Si2 O4S2 1.636(18) . ?
Si2 O3S2 1.664(18) . ?
Si2 Ce 4.524(7) . ?
Ce O3C 2.42(3) . ?
Ce O4C 2.45(2) . ?
Ce O8C 2.456(18) . ?
Ce O1C 2.46(2) . ?
Ce O5C 2.465(18) . ?
Ce O7C 2.48(2) . ?
Ce O2C 2.489(18) . ?
Ce O6C 2.493(19) . ?
Ce K3 4.062(9) . ?
Ce K10 4.42(2) . ?
O2C K3 2.73(2) . ?
O4C K10 3.06(3) . ?
O6C K10 2.96(3) . ?
O7C K3 3.00(2) . ?
O8C K3 3.038(19) . ?
O1T K8 3.12(3) . ?
O2T K6 3.28(3) 4_455 ?
O3T K4 2.85(2) 4 ?
O3T K5 2.91(3) 4 ?
O3T K8 3.26(3) 3_444 ?
O4T K9 2.85(3) 2_454 ?
O4T K11 3.14(3) 3_455 ?
O5T K4 2.91(2) . ?
O9T K1 2.92(2) . ?
O9T K2 3.06(2) . ?
O9T K7 3.13(2) . ?
O10T K9 2.73(3) . ?
O10T K8 3.02(3) . ?
O11T K5 2.85(2) 4 ?
O12T K3 2.79(2) 2_554 ?
O12 K6 2.87(3) 4_455 ?
O13 K8 3.07(3) 3_444 ?
O14T K4 3.02(2) . ?
O14T K5 3.12(2) . ?
O15T K9 2.80(3) 2_554 ?
O16T K1 2.63(2) . ?
O17T K7 2.89(2) 2_544 ?
O18T K6 2.67(3) . ?
O19T K2 2.73(2) 2_544 ?
O19T K1 2.85(2) 2_544 ?
O19T K7 3.13(2) 2_544 ?
O20T K1 2.68(2) 4_556 ?
O20T K2 2.89(2) 4_556 ?
O21T K2 2.81(2) 4_556 ?
O21T K4 3.06(2) . ?
O22T K1 2.848(19) 2_544 ?
O23 K8 3.00(2) 3_444 ?
O38 K4 3.03(3) 4 ?
O57 K10 3.16(3) . ?
O79 K7 2.69(3) . ?
O79 K10 2.81(3) . ?
O89 K2 2.72(3) . ?
O110 K8 2.95(2) . ?
O124 K10 2.94(3) . ?
O134 K5 2.72(2) . ?
O141 K4 3.03(2) . ?
O167 K3 2.96(2) . ?
O172 K3 3.01(2) . ?
O179 K7 2.94(2) 2_544 ?
O192 K1 2.91(2) 2_544 ?
O201 K2 2.975(19) 4_556 ?
O212 K11 2.90(3) 4 ?
O311 K5 2.97(3) 4 ?
K1 O8W 2.67(3) . ?
K1 O20T 2.68(2) 4 ?
K1 O22T 2.848(19) 2_554 ?
K1 O19T 2.85(2) 2_554 ?
K1 O192 2.91(2) 2_554 ?
K1 W19 3.649(6) 2_554 ?
K1 W22 3.833(7) 2_554 ?
K1 K7 4.174(15) . ?
K1 K2 4.273(11) . ?
K1 K11 4.71(3) 3 ?
K2 O19T 2.73(2) 2_554 ?
K2 O21T 2.81(2) 4 ?
K2 O20T 2.89(2) 4 ?
K2 O201 2.975(19) 4 ?
K2 O5W 3.21(3) . ?
K2 O13W 3.41(4) . ?
K2 W20 3.694(9) 4 ?
K2 W21 3.873(7) 4 ?
K3 O12T 2.79(2) 2_544 ?
K3 O7W 3.01(4) 4 ?
K3 O18W 3.32(4) . ?
K4 O3T 2.85(2) 4_556 ?
K4 O1W 2.94(4) . ?
K4 O38 3.03(3) 4_556 ?
K4 O5W 3.08(3) 4_556 ?
K4 W3 3.727(8) 4_556 ?
K4 K5 4.306(15) . ?
K5 O2W 2.68(3) . ?
K5 O11T 2.85(2) 4_556 ?
K5 O3T 2.91(3) 4_556 ?
K5 O311 2.97(3) 4_556 ?
K5 O19W 3.34(4) 3 ?
K5 W3 3.726(11) 4_556 ?
K5 W11 3.906(9) 4_556 ?
K5 K6 4.473(15) 3 ?
K6 O19W 2.75(4) . ?
K6 O16W 2.85(4) 2_554 ?
K6 O12 2.87(3) 4_656 ?
K6 O12W 2.94(6) . ?
K6 O2T 3.28(3) 4_656 ?
K6 W2 3.926(12) 4_656 ?
K6 K8 4.213(17) 2_554 ?
K6 K5 4.473(15) 3 ?
K7 O8W 2.70(3) . ?
K7 O17T 2.89(2) 2_554 ?
K7 K10 2.91(2) . ?
K7 O179 2.93(2) 2_554 ?
K7 O19T 3.13(2) 2_554 ?
K7 W17 3.728(12) 2_554 ?
K7 W19 3.860(12) 2_554 ?
K8 O14W 2.75(5) . ?
K8 O16W 2.84(4) . ?
K8 O23 3.00(2) 3_444 ?
K8 O13 3.07(3) 3_444 ?
K8 O19W 3.15(4) 2_544 ?
K8 O3T 3.26(3) 3_444 ?
K8 W3 3.733(12) 3_444 ?
K9 O17W 2.43(4) . ?
K9 O11W 2.79(6) . ?
K9 O15T 2.80(3) 2_544 ?
K9 O4T 2.85(3) 2_444 ?
K9 W4 4.026(16) 2_444 ?
K9 K11 4.06(3) 4 ?
K10 O20W 2.79(4) . ?
K10 O8W 3.18(3) . ?
K11 O15W 2.75(4) 1_455 ?
K11 O212 2.89(3) 4_556 ?
K11 O13W 2.99(5) 1_556 ?
K11 O4T 3.14(3) 3_455 ?
K11 K9 4.06(3) 4_556 ?
K11 K1 4.71(3) 3 ?
K11 K2 4.79(2) 1_556 ?
O5W K4 3.08(3) 4 ?
O7W K3 3.01(4) 4_556 ?
O13W K11 2.99(5) 1_554 ?
O15W K11 2.75(4) 1_655 ?
O16W K6 2.85(4) 2_544 ?
O19W K8 3.15(4) 2_554 ?
O19W K5 3.34(4) 3 ?
